data_1575207
loop_
_publ_author_name
'Pang, Yue'
'Rajeshkumar, Thayalan'
'Scopelliti, Rosario'
'Maron, Laurent'
'Mazzanti, Marinella'

_publ_section_title
;
 C-C bond cleavage and carbonylation enabled by an NNN-pincer uranium
 scaffold <i>via</i> metal-arene interaction.
;
_journal_issue 35
_journal_name_full 'Chemical science'
_journal_page_first 16101
_journal_page_last 16109
_journal_paper_doi 10.1039/d5sc04248h
_journal_volume 16
_journal_year 2025
_chemical_formula_moiety 'C84 H118 K N3 O7 U, 2(C4 H8 O)'
_chemical_formula_sum 'C92 H134 K N3 O9 U'
_chemical_formula_weight 1703.14
_space_group_crystal_system triclinic
_space_group_IT_number 2
_space_group_name_Hall '-P 1'
_space_group_name_H-M_alt 'P -1'
_atom_sites_solution_hydrogens geom
_atom_sites_solution_primary dual
_audit_creation_date 2024-11-05
_audit_creation_method
;
Olex2 1.5
(compiled 2024.02.16 svn.r378c4104 for OlexSys, GUI svn.r6928)
;
_audit_update_record
;
2024-11-21 deposited with the CCDC.	2025-07-23 downloaded from the CCDC.
;
_cell_angle_alpha 89.5052(15)
_cell_angle_beta 75.2450(17)
_cell_angle_gamma 69.4982(18)
_cell_formula_units_Z 2
_cell_length_a 13.3940(3)
_cell_length_b 14.0175(2)
_cell_length_c 25.0941(5)
_cell_measurement_reflns_used 27456
_cell_measurement_temperature 139.99(10)
_cell_measurement_theta_max 76.1980
_cell_measurement_theta_min 3.8580
_cell_volume 4250.57(16)
_computing_cell_refinement 'CrysAlisPro 1.171.43.143a (Rigaku OD, 2024)'
_computing_data_collection 'CrysAlisPro system (CCD 43.143a 64-bit (release 25-10-2024))'
_computing_data_reduction 'CrysAlisPro 1.171.43.143a (Rigaku OD, 2024)'
_computing_molecular_graphics 'Olex2 1.5 (Dolomanov et al., 2009)'
_computing_publication_material 'Olex2 1.5 (Dolomanov et al., 2009)'
_computing_structure_refinement 'SHELXL 2019/3 (Sheldrick, 2015)'
_computing_structure_solution 'SHELXT (Sheldrick, 2015)'
_diffrn_ambient_environment N~2~
_diffrn_ambient_temperature 139.99(10)
_diffrn_detector 'CCD plate'
_diffrn_detector_area_resol_mean 5.2817
_diffrn_detector_type AtlasS2
_diffrn_measured_fraction_theta_full 0.966
_diffrn_measured_fraction_theta_max 0.954
_diffrn_measurement_details
;
List of Runs (angles in degrees, time in seconds):

  # Type    Start    End  Width  t~exp~   \w     \q     \k     \f   Frames
#--------------------------------------------------------------------------
  1  \w    -66.00  31.00   1.00    2.00    --  -40.79  35.00 -48.00   97
  2  \w   -116.00 -40.00   1.00    2.00    --  -40.79 -35.00 154.00   76
  3  \w     -8.00  17.00   1.00    2.00    --   40.79 -35.00 154.00   25
  4  \w     45.00 114.00   1.00    2.00    --   40.79  35.00 -48.00   69
  5  \w     38.00 137.00   1.00    8.00    --  112.00 -35.00 154.00   99
  6  \w    113.00 175.00   1.00    8.00    --  112.00  35.00 -48.00   62
  7  \w    -74.00 -45.00   1.00    2.00    --  -40.79 125.00 -30.00   29
  8  \w    -40.00 -11.00   1.00    2.00    --  -40.79 125.00  60.00   29
  9  \w     56.00  81.00   1.00    2.00    --   40.79 -99.00  60.00   25
 10  \w    -28.00  67.00   1.00    2.00    --   40.79 -57.00   0.00   95
 11  \w     35.00  92.00   1.00    2.00    --   40.79-125.00-180.00   57
 12  \w     35.00  89.00   1.00    2.00    --   40.79-125.00   0.00   54
 13  \w     42.00  67.00   1.00    8.00    --  112.00 -61.00  60.00   25
 14  \w     40.00  93.00   1.00    8.00    --  112.00-111.00 -30.00   53
 15  \w    129.00 177.00   1.00    8.00    --  112.00  77.00-120.00   48
 16  \w     60.00 107.00   1.00    8.00    --  112.00-111.00-120.00   47
 17  \w    108.00 166.00   1.00    8.00    --  112.00  77.00 120.00   58
 18  \w    105.00 140.00   1.00    8.00    --  112.00 111.00-150.00   35
 19  \w     39.00 109.00   1.00    8.00    --  112.00-111.00  60.00   70
 20  \w     45.00 108.00   1.00    8.00    --  112.00-111.00-180.00   63
 21  \w     91.00 174.00   1.00    8.00    --  112.00  61.00 -90.00   83
 22  \w    108.00 172.00   1.00    8.00    --  112.00  77.00-150.00   64
 23  \w     54.00 109.00   1.00    8.00    --  112.00-111.00 -60.00   55
 24  \w    104.00 131.00   1.00    8.00    --  112.00 111.00 -30.00   27
 25  \w     61.00  90.00   1.00    8.00    --  112.00-111.00 -90.00   29
 26  \w     67.00 104.00   1.00    8.00    --  112.00-111.00  30.00   37
 27  \w     42.00 109.00   1.00    8.00    --  112.00-111.00   0.00   67
 28  \w     50.00  89.00   1.00    8.00    --  112.00-111.00 150.00   39
 29  \w     75.00 101.00   1.00    8.00    --  112.00 -61.00  60.00   26
 30  \w     63.00  90.00   1.00    8.00    --  112.00 -45.00-120.00   27
 31  \w    110.00 176.00   1.00    8.00    --  112.00  77.00-180.00   66
 32  \w    153.00 178.00   1.00    8.00    --  112.00 111.00-150.00   25
 33  \w     86.00 112.00   1.00    8.00    --  112.00  45.00-150.00   26
 34  \w    134.00 161.00   1.00    8.00    --  112.00  45.00-150.00   27
 35  \w     61.00 109.00   1.00    8.00    --  112.00-111.00-150.00   48
 36  \w    104.00 129.00   1.00    8.00    --  112.00  77.00 -60.00   25
 37  \w    149.00 178.00   1.00    8.00    --  112.00  77.00 -60.00   29
 38  \w     40.00 109.00   1.00    8.00    --  112.00-111.00  90.00   69
 39  \w     82.00 109.00   1.00    8.00    --  112.00-111.00 120.00   27
 40  \w     55.00  81.00   1.00    8.00    --  112.00 -94.00-150.00   26
 41  \w     37.00  64.00   1.00    8.00    --  112.00 -94.00  30.00   27
 42  \w     61.00 113.00   1.00    8.00    --  112.00 178.00  90.00   52
;
_diffrn_measurement_device 'four-circle diffractometer'
_diffrn_measurement_device_type 'SuperNova, Dual, Cu at home/near, AtlasS2'
_diffrn_measurement_method '\w scans'
_diffrn_orient_matrix_type 'CrysAlisPro convention (1999,Acta A55,543-557)'
_diffrn_orient_matrix_UB_11 0.1158798000
_diffrn_orient_matrix_UB_12 0.0072157000
_diffrn_orient_matrix_UB_13 -0.0170958000
_diffrn_orient_matrix_UB_21 0.0504635000
_diffrn_orient_matrix_UB_22 -0.1132872000
_diffrn_orient_matrix_UB_23 -0.0228245000
_diffrn_orient_matrix_UB_31 -0.0166594000
_diffrn_orient_matrix_UB_32 0.0314820000
_diffrn_orient_matrix_UB_33 -0.0570022000
_diffrn_radiation_monochromator mirror
_diffrn_radiation_probe x-ray
_diffrn_radiation_type 'Cu K\a'
_diffrn_radiation_wavelength 1.54184
_diffrn_reflns_av_unetI/netI 0.0214
_diffrn_reflns_Laue_measured_fraction_full 0.966
_diffrn_reflns_Laue_measured_fraction_max 0.954
_diffrn_reflns_limit_h_max 16
_diffrn_reflns_limit_h_min -16
_diffrn_reflns_limit_k_max 17
_diffrn_reflns_limit_k_min -17
_diffrn_reflns_limit_l_max 25
_diffrn_reflns_limit_l_min -31
_diffrn_reflns_number 20056
_diffrn_reflns_point_group_measured_fraction_full 0.966
_diffrn_reflns_point_group_measured_fraction_max 0.954
_diffrn_reflns_theta_full 67.684
_diffrn_reflns_theta_max 77.394
_diffrn_reflns_theta_min 3.623
_diffrn_source 'micro-focus sealed X-ray tube'
_diffrn_source_type 'SuperNova (Cu) X-ray Source'
_exptl_absorpt_coefficient_mu 6.259
_exptl_absorpt_correction_T_max 0.848
_exptl_absorpt_correction_T_min 0.316
_exptl_absorpt_correction_type gaussian
_exptl_absorpt_process_details
;
CrysAlisPro 1.171.43.143a (Rigaku Oxford Diffraction, 2024)
Numerical absorption correction based on gaussian integration over
a multifaceted crystal model
Empirical absorption correction using spherical harmonics,
implemented in SCALE3 ABSPACK scaling algorithm.
;
_exptl_crystal_colour 'clear dark orange'
_exptl_crystal_density_diffrn 1.331
_exptl_crystal_description plate
_exptl_crystal_F_000 1780
_exptl_crystal_size_max 0.298
_exptl_crystal_size_mid 0.259
_exptl_crystal_size_min 0.169
_refine_diff_density_max 4.581
_refine_diff_density_min -5.242
_refine_diff_density_rms 0.225
_refine_ls_extinction_method none
_refine_ls_goodness_of_fit_ref 1.204
_refine_ls_hydrogen_treatment constr
_refine_ls_matrix_type full
_refine_ls_number_parameters 1152
_refine_ls_number_reflns 20056
_refine_ls_number_restraints 1827
_refine_ls_restrained_S_all 1.161
_refine_ls_R_factor_all 0.0805
_refine_ls_R_factor_gt 0.0789
_refine_ls_shift/su_max 0.001
_refine_ls_shift/su_mean 0.000
_refine_ls_structure_factor_coef Fsqd
_refine_ls_weighting_details 'w=1/[\s^2^(Fo^2^)+(0.0651P)^2^+94.7281P] where P=(Fo^2^+2Fc^2^)/3'
_refine_ls_weighting_scheme calc
_refine_ls_wR_factor_gt 0.2238
_refine_ls_wR_factor_ref 0.2249
_reflns_Friedel_coverage 0.000
_reflns_number_gt 19552
_reflns_number_total 20056
_reflns_threshold_expression 'I > 2\s(I)'
_twin_special_details
;
Component 2 rotated by -179.9045\% 
around [-0.00 0.00 1.00] (reciprocal) or [-0.48 0.15 0.86] (direct)
;
_cod_data_source_file d5sc04248h3.cif
_cod_data_source_block yp230
_cod_depositor_comments 'Adding full bibliography for 1575203--1575209.cif.'
_cod_original_cell_volume 4250.57(15)
_cod_database_code 1575207
_shelx_shelxl_version_number 2019/3
_chemical_oxdiff_formula 'C92 H134 N3 O9 K1 U1'
_shelx_space_group_comment
;
The symmetry employed for this shelxl refinement is uniquely defined
by the following loop, which should always be used as a source of
symmetry information in preference to the above space-group names.
They are only intended as comments.
;
_shelx_estimated_absorpt_t_max 0.418
_shelx_estimated_absorpt_t_min 0.257
_olex2_refinement_description
;
1. Twinned data refinement
 Scales: 0.9669(10)
 0.0331(10)
2. Fixed Uiso
 At 1.2 times of:
  All C(H) groups, All C(H,H) groups, All C(H,H,H,H) groups
 At 1.5 times of:
  All C(H,H,H) groups
3. Restrained distances
 C92-C91 = C92-C93 = C94-C93
 1.54 with sigma of 0.02
 O8-C94 = O8-C91
 1.43 with sigma of 0.02
 C93-C91
 2.5 with sigma of 0.02
 C94-C92
 2.5 with sigma of 0.02
 K1-C91
 3.9 with sigma of 0.02
 O11-C106 = O11-C109
 1.43 with sigma of 0.02
 C107-C106
 1.54 with sigma of 0.02
 C107-C108
 1.54 with sigma of 0.02
 C109-C108
 1.54 with sigma of 0.02
 C106-C108
 2.5 with sigma of 0.02
 C109-C107
 2.5 with sigma of 0.02
 C108-O11
 2.4 with sigma of 0.02
 C107-O11
 2.4 with sigma of 0.02
 C74-C73
 1.54 with sigma of 0.02
 K1-O7 \\sim K1-O8
 with sigma of 0.02
 C86-C85 \\sim C81-C82 \\sim C86-C83 \\sim C82-C83
 with sigma of 0.02
 O6-C85 \\sim O6-C81
 with sigma of 0.02
 C21-C20 \\sim C24-C20 \\sim C23-C20 \\sim C26-C20 \\sim C22-C20 \\sim C25-C20
 with sigma of 0.02
 C21-C22 \\sim C22-C23 \\sim C21-C23
 with sigma of 0.02
 C24-C25 \\sim C25-C26 \\sim C24-C26
 with sigma of 0.02
 C70-C72 \\sim C70-C69 \\sim C71-C69 \\sim C71-C72
 with sigma of 0.02
 C98-C97 \\sim C98-C103 \\sim C97-C96 \\sim C104-C103 \\sim C105-C104 \\sim
C96-C95
 with sigma of 0.02
 O9-C98 \\sim O9-C105 \\sim O9-C95
 with sigma of 0.02
4. Uiso/Uaniso restraints and constraints
O7 \\sim O8 \\sim C87 \\sim C88 \\sim C89 \\sim C90 \\sim C91 \\sim C92 \\sim
C93 \\sim C94: within 2A with sigma of 0.02 and sigma for terminal atoms of
0.04 within 2A
O6 \\sim C81 \\sim C82 \\sim C83 \\sim C85 \\sim C86: within 2A with sigma of
0.02 and sigma for terminal atoms of 0.04 within 2A
C69 \\sim C70 \\sim C71 \\sim C72: within 2A with sigma of 0.02 and sigma for
terminal atoms of 0.04 within 2A
C20 \\sim C25 \\sim C22 \\sim C26 \\sim C23 \\sim C24 \\sim C21: within 2A with
sigma of 0.02 and sigma for terminal atoms of 0.04 within 2A
O9 \\sim C95 \\sim C98 \\sim C105 \\sim C96 \\sim C97 \\sim C103 \\sim C104:
within 2A with sigma of 0.02 and sigma for terminal atoms of 0.04 within 2A
O10 \\sim C102 \\sim C99 \\sim C100 \\sim C101 \\sim C106 \\sim C107 \\sim C108
\\sim C109 \\sim O11: within 2A with sigma of 0.02 and sigma for terminal atoms
of 0.04 within 2A
5. Rigid body (RIGU) restrains
 All non-hydrogen atoms
 with sigma for 1-2 distances of 0.001 and sigma for 1-3 distances of 0.001
6. Others
 Sof(O8)=Sof(C91)=Sof(H91A)=Sof(H91B)=Sof(C92)=Sof(H92A)=Sof(H92B)=Sof(C93)=
 Sof(H93A)=Sof(H93B)=Sof(C94)=Sof(H94A)=Sof(H94B)=1-FVAR(1)
 Sof(O7)=Sof(C87)=Sof(H87A)=Sof(H87B)=Sof(C88)=Sof(H88A)=Sof(H88B)=Sof(C89)=
 Sof(H89A)=Sof(H89B)=Sof(C90)=Sof(H90A)=Sof(H90B)=FVAR(1)
 Sof(H83C)=Sof(H83D)=Sof(C85)=Sof(H85A)=Sof(H85B)=Sof(C86)=Sof(H86A)=Sof(H86B)=
 1-FVAR(2)
 Sof(C81)=Sof(H81A)=Sof(H81B)=Sof(C82)=Sof(H82A)=Sof(H82B)=Sof(H83A)=Sof(H83B)=
 FVAR(2)
 Sof(C24)=Sof(H24A)=Sof(H24B)=Sof(H24C)=Sof(C25)=Sof(H25A)=Sof(H25B)=Sof(H25C)=
 Sof(C26)=Sof(H26A)=Sof(H26B)=Sof(H26C)=1-FVAR(3)
 Sof(C21)=Sof(H21A)=Sof(H21B)=Sof(H21C)=Sof(C22)=Sof(H22A)=Sof(H22B)=Sof(H22C)=
 Sof(C23)=Sof(H23A)=Sof(H23B)=Sof(H23C)=FVAR(3)
 Sof(H69C)=Sof(H69D)=Sof(C71)=Sof(H71A)=Sof(H71B)=Sof(H72C)=Sof(H72D)=1-FVAR(4)
 Sof(H69A)=Sof(H69B)=Sof(C70)=Sof(H70A)=Sof(H70B)=Sof(H72A)=Sof(H72B)=FVAR(4)
 Sof(H98C)=Sof(H98D)=Sof(C103)=Sof(H10A)=Sof(H10B)=Sof(C104)=Sof(H10C)=
 Sof(H10D)=Sof(C105)=Sof(H10E)=Sof(H10F)=1-FVAR(5)
 Sof(C95)=Sof(H95A)=Sof(H95B)=Sof(C96)=Sof(H96A)=Sof(H96B)=Sof(C97)=Sof(H97A)=
 Sof(H97B)=Sof(H98A)=Sof(H98B)=FVAR(5)
 Sof(O11)=Sof(C108)=Sof(H10M)=Sof(H10N)=Sof(C106)=Sof(H10O)=Sof(H10P)=
 Sof(C109)=Sof(H10Q)=Sof(H10R)=Sof(C107)=Sof(H10S)=Sof(H10T)=1-FVAR(6)
 Sof(O10)=Sof(C99)=Sof(H99A)=Sof(H99B)=Sof(C100)=Sof(H10G)=Sof(H10H)=Sof(C101)=
 Sof(H10I)=Sof(H10J)=Sof(C102)=Sof(H10K)=Sof(H10L)=FVAR(6)
7.a Ternary CH refined with riding coordinates:
 C33(H33), C36(H36), C45(H45), C48(H48)
7.b Secondary CH2 refined with riding coordinates:
 C64(H64A,H64B), C65(H65A,H65B), C66(H66A,H66B), C67(H67A,H67B), C68(H68A,
 H68B), C69(H69A,H69B), C69(H69C,H69D), C70(H70A,H70B), C71(H71A,H71B),
 C72(H72A,H72B), C72(H72C,H72D), C73(H73A,H73B), C74(H74A,H74B), C75(H75A,H75B),
  C76(H76A,H76B), C77(H77A,H77B), C78(H78A,H78B), C79(H79A,H79B), C80(H80A,
 H80B), C81(H81A,H81B), C82(H82A,H82B), C83(H83A,H83B), C83(H83C,H83D),
 C84(H84A,H84B), C85(H85A,H85B), C86(H86A,H86B), C87(H87A,H87B), C88(H88A,H88B),
  C89(H89A,H89B), C90(H90A,H90B), C91(H91A,H91B), C92(H92A,H92B), C93(H93A,
 H93B), C94(H94A,H94B), C95(H95A,H95B), C96(H96A,H96B), C97(H97A,H97B),
 C98(H98A,H98B), C98(H98C,H98D), C99(H99A,H99B), C100(H10G,H10H), C101(H10I,
 H10J), C102(H10K,H10L), C103(H10A,H10B), C104(H10C,H10D), C105(H10E,H10F),
 C108(H10M,H10N), C106(H10O,H10P), C109(H10Q,H10R), C107(H10S,H10T)
7.c Aromatic/amide H refined with riding coordinates:
 C2(H2), C4(H4), C11(H11), C13(H13), C29(H29), C30(H30), C31(H31), C41(H41),
 C42(H42), C43(H43), C53(H53), C54(H54), C55(H55), C56(H56), C59(H59), C60(H60),
  C61(H61), C62(H62)
7.d Idealised Me refined as rotating group:
 C15(H15A,H15B,H15C), C16(H16A,H16B,H16C), C17(H17A,H17B,H17C), C18(H18A,H18B,
 H18C), C19(H19A,H19B,H19C), C21(H21A,H21B,H21C), C22(H22A,H22B,H22C), C23(H23A,
 H23B,H23C), C24(H24A,H24B,H24C), C25(H25A,H25B,H25C), C26(H26A,H26B,H26C),
 C34(H34A,H34B,H34C), C35(H35A,H35B,H35C), C37(H37A,H37B,H37C), C38(H38A,H38B,
 H38C), C46(H46A,H46B,H46C), C47(H47A,H47B,H47C), C49(H49A,H49B,H49C), C50(H50A,
 H50B,H50C)
;
_olex2_submission_special_instructions 'No special instructions were received'
_oxdiff_exptl_absorpt_empirical_details
;
Empirical correction (ABSPACK) includes:
- Absorption correction using spherical harmonics
- Frame scaling
- Detector area scaling
- B-factor correction
;
_oxdiff_exptl_absorpt_empirical_full_max 3.413
_oxdiff_exptl_absorpt_empirical_full_min 0.331
_oxdiff_twin_integration_method simultaneous
_oxdiff_twin_items 2

loop_
_space_group_symop_operation_xyz
'x, y, z'
'-x, -y, -z'

loop_
_atom_site_label
_atom_site_type_symbol
_atom_site_fract_x
_atom_site_fract_y
_atom_site_fract_z
_atom_site_U_iso_or_equiv
_atom_site_adp_type
_atom_site_occupancy
_atom_site_site_symmetry_order
_atom_site_calc_flag
_atom_site_refinement_flags_posn
_atom_site_refinement_flags_adp
_atom_site_refinement_flags_occupancy
_atom_site_disorder_assembly
_atom_site_disorder_group
U1 U 0.54287(3) 0.26663(3) 0.23774(2) 0.02416(11) Uani 1 1 d . . . . .
K1 K 0.9917(3) 0.2139(3) 0.12141(14) 0.0551(7) Uani 1 1 d D . . . .
O1 O 0.7136(7) 0.2547(7) 0.2225(3) 0.0399(16) Uani 1 1 d . . . . .
O2 O 0.5645(7) 0.3269(6) 0.3263(3) 0.0328(14) Uani 1 1 d . . . . .
O3 O 0.4831(7) 0.2152(6) 0.1591(3) 0.0325(14) Uani 1 1 d . . . . .
O4 O 1.1744(9) 0.0285(10) 0.0979(6) 0.073(3) Uani 1 1 d . . . . .
O5 O 0.9679(11) 0.4113(9) 0.1579(5) 0.067(2) Uani 1 1 d . . . . .
O6 O 1.0332(8) 0.1774(9) 0.2179(4) 0.0540(18) Uani 1 1 d D U . . .
O7 O 1.1593(14) 0.2531(15) 0.0431(7) 0.070(3) Uani 0.698(15) 1 d D U P A 1
O8 O 1.101(3) 0.249(3) 0.0163(12) 0.073(4) Uani 0.302(15) 1 d D U P A 2
N1 N 0.4385(8) 0.4395(7) 0.2281(4) 0.0288(13) Uani 1 1 d . . . . .
N2 N 0.3608(7) 0.3174(6) 0.2915(4) 0.0250(13) Uani 1 1 d . . . . .
N3 N 0.5030(7) 0.1304(7) 0.2848(4) 0.0279(13) Uani 1 1 d . . . . .
C1 C 0.3342(9) 0.4842(8) 0.2631(4) 0.0265(17) Uani 1 1 d . . . . .
C2 C 0.2692(9) 0.5877(8) 0.2665(5) 0.0311(19) Uani 1 1 d . . . . .
H2 H 0.298681 0.631388 0.243894 0.037 Uiso 1 1 calc R U . . .
C3 C 0.1612(9) 0.6300(9) 0.3025(5) 0.0326(19) Uani 1 1 d . . . . .
C4 C 0.1213(9) 0.5645(8) 0.3356(5) 0.0292(18) Uani 1 1 d . . . . .
H4 H 0.049698 0.591106 0.360791 0.035 Uiso 1 1 calc R U . . .
C5 C 0.1845(8) 0.4592(8) 0.3327(4) 0.0265(16) Uani 1 1 d . . . . .
C6 C 0.2902(8) 0.4205(7) 0.2973(4) 0.0232(16) Uani 1 1 d . . . . .
C7 C 0.1353(9) 0.3924(8) 0.3710(5) 0.0289(15) Uani 1 1 d . . . . .
C8 C 0.2183(8) 0.2828(8) 0.3644(4) 0.0270(16) Uani 1 1 d . . . . .
C9 C 0.3213(8) 0.2537(7) 0.3252(4) 0.0237(16) Uani 1 1 d . . . . .
C10 C 0.3987(8) 0.1511(8) 0.3221(4) 0.0258(17) Uani 1 1 d . . . . .
C11 C 0.3672(9) 0.0802(8) 0.3560(5) 0.0302(19) Uani 1 1 d . . . . .
H11 H 0.417562 0.011718 0.352607 0.036 Uiso 1 1 calc R U . . .
C12 C 0.2635(9) 0.1082(9) 0.3946(5) 0.0329(18) Uani 1 1 d . . . . .
C13 C 0.1919(9) 0.2085(9) 0.3977(5) 0.032(2) Uani 1 1 d . . . . .
H13 H 0.121185 0.228497 0.423697 0.038 Uiso 1 1 calc R U . . .
C14 C 0.0943(11) 0.7442(9) 0.3054(6) 0.045(2) Uani 1 1 d . . . . .
C15 C 0.1624(16) 0.8072(12) 0.3115(10) 0.075(4) Uani 1 1 d . . . . .
H15A H 0.224083 0.766256 0.325933 0.113 Uiso 1 1 calc R U . . .
H15B H 0.115942 0.867903 0.337133 0.113 Uiso 1 1 calc R U . . .
H15C H 0.191479 0.828385 0.275294 0.113 Uiso 1 1 calc R U . . .
C16 C 0.0615(16) 0.7686(13) 0.2512(8) 0.069(4) Uani 1 1 d . . . . .
H16A H 0.128430 0.751913 0.220325 0.103 Uiso 1 1 calc R U . . .
H16B H 0.017087 0.841459 0.253240 0.103 Uiso 1 1 calc R U . . .
H16C H 0.018179 0.727891 0.245378 0.103 Uiso 1 1 calc R U . . .
C17 C -0.0097(15) 0.7791(14) 0.3519(9) 0.079(5) Uani 1 1 d . . . . .
H17A H -0.047282 0.730062 0.353486 0.119 Uiso 1 1 calc R U . . .
H17B H -0.058573 0.846490 0.345713 0.119 Uiso 1 1 calc R U . . .
H17C H 0.008766 0.783723 0.386931 0.119 Uiso 1 1 calc R U . . .
C18 C 0.1027(10) 0.4356(9) 0.4315(5) 0.035(2) Uani 1 1 d . . . . .
H18A H 0.169454 0.429864 0.442614 0.053 Uiso 1 1 calc R U . . .
H18B H 0.063321 0.396970 0.455192 0.053 Uiso 1 1 calc R U . . .
H18C H 0.054441 0.507714 0.435285 0.053 Uiso 1 1 calc R U . . .
C19 C 0.0310(9) 0.3908(9) 0.3562(5) 0.036(2) Uani 1 1 d . . . . .
H19A H -0.021002 0.461012 0.358082 0.053 Uiso 1 1 calc R U . . .
H19B H -0.004143 0.352326 0.382504 0.053 Uiso 1 1 calc R U . . .
H19C H 0.051804 0.357990 0.318681 0.053 Uiso 1 1 calc R U . . .
C20 C 0.2303(9) 0.0326(9) 0.4326(5) 0.042(2) Uani 1 1 d D U . . .
C21 C 0.1918(16) 0.0789(14) 0.4931(6) 0.061(4) Uani 0.808(17) 1 d D U P B 1
H21A H 0.175255 0.028709 0.517823 0.091 Uiso 0.808(17) 1 calc R U P B 1
H21B H 0.125078 0.140284 0.498144 0.091 Uiso 0.808(17) 1 calc R U P B 1
H21C H 0.250491 0.097128 0.501773 0.091 Uiso 0.808(17) 1 calc R U P B 1
C22 C 0.3225(14) -0.0684(13) 0.4281(8) 0.067(5) Uani 0.808(17) 1 d D U P B 1
H22A H 0.387002 -0.057300 0.434449 0.100 Uiso 0.808(17) 1 calc R U P B 1
H22B H 0.342515 -0.102826 0.390989 0.100 Uiso 0.808(17) 1 calc R U P B 1
H22C H 0.298408 -0.111146 0.455770 0.100 Uiso 0.808(17) 1 calc R U P B 1
C23 C 0.1311(14) 0.0154(14) 0.4211(7) 0.054(4) Uani 0.808(17) 1 d D U P B 1
H23A H 0.109795 -0.032190 0.446236 0.080 Uiso 0.808(17) 1 calc R U P B 1
H23B H 0.150877 -0.013304 0.382724 0.080 Uiso 0.808(17) 1 calc R U P B 1
H23C H 0.068905 0.080794 0.426806 0.080 Uiso 0.808(17) 1 calc R U P B 1
C24 C 0.112(2) 0.071(5) 0.468(2) 0.051(7) Uani 0.192(17) 1 d D U P B 2
H24A H 0.109835 0.065294 0.506669 0.076 Uiso 0.192(17) 1 calc R U P B 2
H24B H 0.072223 0.030772 0.456733 0.076 Uiso 0.192(17) 1 calc R U P B 2
H24C H 0.075529 0.143282 0.461853 0.076 Uiso 0.192(17) 1 calc R U P B 2
C25 C 0.309(4) 0.001(5) 0.469(2) 0.050(6) Uani 0.192(17) 1 d D U P B 2
H25A H 0.308647 0.062178 0.488257 0.075 Uiso 0.192(17) 1 calc R U P B 2
H25B H 0.384538 -0.036920 0.446334 0.075 Uiso 0.192(17) 1 calc R U P B 2
H25C H 0.286163 -0.042521 0.496675 0.075 Uiso 0.192(17) 1 calc R U P B 2
C26 C 0.252(5) -0.059(3) 0.393(2) 0.050(7) Uani 0.192(17) 1 d D U P B 2
H26A H 0.331377 -0.098491 0.380959 0.074 Uiso 0.192(17) 1 calc R U P B 2
H26B H 0.224898 -0.034634 0.360697 0.074 Uiso 0.192(17) 1 calc R U P B 2
H26C H 0.212789 -0.102402 0.411912 0.074 Uiso 0.192(17) 1 calc R U P B 2
C27 C 0.4758(9) 0.5096(8) 0.1928(4) 0.0267(15) Uani 1 1 d . . . . .
C28 C 0.5288(9) 0.5672(8) 0.2114(5) 0.0308(17) Uani 1 1 d . . . . .
C29 C 0.5590(10) 0.6397(9) 0.1765(5) 0.036(2) Uani 1 1 d . . . . .
H29 H 0.596614 0.678224 0.188382 0.043 Uiso 1 1 calc R U . . .
C30 C 0.5350(11) 0.6548(10) 0.1267(5) 0.039(2) Uani 1 1 d . . . . .
H30 H 0.554191 0.704216 0.104445 0.047 Uiso 1 1 calc R U . . .
C31 C 0.4817(11) 0.5964(9) 0.1090(5) 0.037(2) Uani 1 1 d . . . . .
H31 H 0.465100 0.606230 0.074291 0.044 Uiso 1 1 calc R U . . .
C32 C 0.4526(10) 0.5242(9) 0.1412(5) 0.0320(18) Uani 1 1 d . . . . .
C33 C 0.5566(10) 0.5579(9) 0.2665(5) 0.0345(19) Uani 1 1 d . . . . .
H33 H 0.542582 0.496993 0.282917 0.041 Uiso 1 1 calc R U . . .
C34 C 0.4805(13) 0.6545(11) 0.3071(5) 0.047(3) Uani 1 1 d . . . . .
H34A H 0.493928 0.714961 0.292054 0.071 Uiso 1 1 calc R U . . .
H34B H 0.497055 0.645729 0.343089 0.071 Uiso 1 1 calc R U . . .
H34C H 0.402801 0.663374 0.311677 0.071 Uiso 1 1 calc R U . . .
C35 C 0.6755(11) 0.5444(11) 0.2623(6) 0.043(3) Uani 1 1 d . . . . .
H35A H 0.724925 0.481871 0.238651 0.065 Uiso 1 1 calc R U . . .
H35B H 0.687620 0.539233 0.299246 0.065 Uiso 1 1 calc R U . . .
H35C H 0.690933 0.603346 0.246165 0.065 Uiso 1 1 calc R U . . .
C36 C 0.3928(12) 0.4644(10) 0.1196(5) 0.040(2) Uani 1 1 d . . . . .
H36 H 0.401271 0.401545 0.139832 0.048 Uiso 1 1 calc R U . . .
C37 C 0.2684(13) 0.5268(14) 0.1312(7) 0.058(3) Uani 1 1 d . . . . .
H37A H 0.233843 0.534482 0.171142 0.086 Uiso 1 1 calc R U . . .
H37B H 0.234201 0.491231 0.112255 0.086 Uiso 1 1 calc R U . . .
H37C H 0.257891 0.594482 0.117681 0.086 Uiso 1 1 calc R U . . .
C38 C 0.4407(14) 0.4308(12) 0.0583(5) 0.051(3) Uani 1 1 d . . . . .
H38A H 0.419542 0.490185 0.037052 0.076 Uiso 1 1 calc R U . . .
H38B H 0.411886 0.380097 0.048377 0.076 Uiso 1 1 calc R U . . .
H38C H 0.521501 0.400534 0.049831 0.076 Uiso 1 1 calc R U . . .
C39 C 0.5796(8) 0.0273(8) 0.2854(5) 0.0277(16) Uani 1 1 d . . . . .
C40 C 0.6375(9) 0.0033(8) 0.3267(5) 0.0305(17) Uani 1 1 d . . . . .
C41 C 0.7051(10) -0.0988(9) 0.3280(5) 0.037(2) Uani 1 1 d . . . . .
H41 H 0.744438 -0.115414 0.355419 0.045 Uiso 1 1 calc R U . . .
C42 C 0.7160(11) -0.1762(9) 0.2902(6) 0.043(3) Uani 1 1 d . . . . .
H42 H 0.760342 -0.245057 0.292433 0.051 Uiso 1 1 calc R U . . .
C43 C 0.6616(11) -0.1513(9) 0.2496(6) 0.042(3) Uani 1 1 d . . . . .
H43 H 0.670691 -0.203780 0.223075 0.050 Uiso 1 1 calc R U . . .
C44 C 0.5927(9) -0.0506(9) 0.2461(5) 0.0346(19) Uani 1 1 d . . . . .
C45 C 0.6290(10) 0.0806(9) 0.3698(5) 0.036(2) Uani 1 1 d . . . . .
H45 H 0.590687 0.149885 0.358927 0.044 Uiso 1 1 calc R U . . .
C46 C 0.7438(11) 0.0752(10) 0.3736(6) 0.044(3) Uani 1 1 d . . . . .
H46A H 0.779373 0.011533 0.388859 0.066 Uiso 1 1 calc R U . . .
H46B H 0.735431 0.133668 0.397738 0.066 Uiso 1 1 calc R U . . .
H46C H 0.789579 0.077124 0.336578 0.066 Uiso 1 1 calc R U . . .
C47 C 0.5608(13) 0.0697(12) 0.4271(6) 0.050(3) Uani 1 1 d . . . . .
H47A H 0.485576 0.079021 0.425566 0.075 Uiso 1 1 calc R U . . .
H47B H 0.557786 0.121587 0.453945 0.075 Uiso 1 1 calc R U . . .
H47C H 0.595394 0.001435 0.438292 0.075 Uiso 1 1 calc R U . . .
C48 C 0.5316(11) -0.0308(9) 0.2016(6) 0.041(2) Uani 1 1 d . . . . .
H48 H 0.507731 0.044123 0.196938 0.049 Uiso 1 1 calc R U . . .
C49 C 0.6046(12) -0.0873(11) 0.1460(6) 0.047(3) Uani 1 1 d . . . . .
H49A H 0.671502 -0.070124 0.135635 0.071 Uiso 1 1 calc R U . . .
H49B H 0.563955 -0.067128 0.117841 0.071 Uiso 1 1 calc R U . . .
H49C H 0.625358 -0.161190 0.148687 0.071 Uiso 1 1 calc R U . . .
C50 C 0.4269(12) -0.0576(11) 0.2200(6) 0.048(3) Uani 1 1 d . . . . .
H50A H 0.447916 -0.131963 0.219913 0.072 Uiso 1 1 calc R U . . .
H50B H 0.380953 -0.032326 0.194482 0.072 Uiso 1 1 calc R U . . .
H50C H 0.385120 -0.025580 0.257462 0.072 Uiso 1 1 calc R U . . .
C51 C 0.7454(10) 0.2070(11) 0.1693(5) 0.0409(15) Uani 1 1 d . . . . .
C52 C 0.8020(11) 0.0991(11) 0.1558(5) 0.0418(16) Uani 1 1 d . . . . .
C53 C 0.8261(11) 0.0141(11) 0.1879(6) 0.044(2) Uani 1 1 d . . . . .
H53 H 0.802960 0.025530 0.227080 0.053 Uiso 1 1 calc R U . . .
C54 C 0.8825(12) -0.0852(12) 0.1634(6) 0.050(3) Uani 1 1 d . . . . .
H54 H 0.897598 -0.141274 0.185441 0.060 Uiso 1 1 calc R U . . .
C55 C 0.9167(11) -0.1008(12) 0.1053(6) 0.049(3) Uani 1 1 d . . . . .
H55 H 0.955185 -0.168498 0.088272 0.059 Uiso 1 1 calc R U . . .
C56 C 0.8960(10) -0.0206(10) 0.0724(6) 0.042(2) Uani 1 1 d . . . . .
H56 H 0.920194 -0.033191 0.033206 0.051 Uiso 1 1 calc R U . . .
C57 C 0.8393(11) 0.0791(10) 0.0971(5) 0.0415(17) Uani 1 1 d . . . . .
C58 C 0.8127(11) 0.1763(10) 0.0737(5) 0.0425(17) Uani 1 1 d . . . . .
C59 C 0.8350(11) 0.2036(11) 0.0196(5) 0.043(2) Uani 1 1 d . . . . .
H59 H 0.873373 0.152080 -0.010286 0.052 Uiso 1 1 calc R U . . .
C60 C 0.8016(14) 0.3055(12) 0.0093(7) 0.059(4) Uani 1 1 d . . . . .
H60 H 0.812199 0.323890 -0.027656 0.070 Uiso 1 1 calc R U . . .
C61 C 0.7521(13) 0.3813(12) 0.0537(6) 0.055(3) Uani 1 1 d . . . . .
H61 H 0.732556 0.451064 0.046147 0.066 Uiso 1 1 calc R U . . .
C62 C 0.7307(13) 0.3584(12) 0.1077(6) 0.052(2) Uani 1 1 d . . . . .
H62 H 0.698011 0.411463 0.136944 0.063 Uiso 1 1 calc R U . . .
C63 C 0.7578(11) 0.2556(11) 0.1192(5) 0.0427(16) Uani 1 1 d . . . . .
C64 C 0.4695(11) 0.3635(11) 0.3772(5) 0.041(2) Uani 1 1 d . . . . .
H64A H 0.432849 0.312795 0.385797 0.049 Uiso 1 1 calc R U . . .
H64B H 0.414217 0.429452 0.372495 0.049 Uiso 1 1 calc R U . . .
C65 C 0.5209(12) 0.3759(11) 0.4221(5) 0.046(3) Uani 1 1 d . . . . .
H65A H 0.545952 0.311313 0.439647 0.056 Uiso 1 1 calc R U . . .
H65B H 0.468189 0.430662 0.450935 0.056 Uiso 1 1 calc R U . . .
C66 C 0.6211(13) 0.4053(11) 0.3906(6) 0.048(3) Uani 1 1 d . . . . .
H66A H 0.597433 0.478293 0.383277 0.057 Uiso 1 1 calc R U . . .
H66B H 0.678314 0.390253 0.410986 0.057 Uiso 1 1 calc R U . . .
C67 C 0.6615(10) 0.3355(10) 0.3375(5) 0.037(2) Uani 1 1 d . . . . .
H67A H 0.700285 0.364987 0.306644 0.044 Uiso 1 1 calc R U . . .
H67B H 0.713209 0.267382 0.342147 0.044 Uiso 1 1 calc R U . . .
C68 C 0.5483(11) 0.1721(11) 0.1029(5) 0.044(3) Uani 1 1 d . . . . .
H68A H 0.610217 0.108007 0.103494 0.053 Uiso 1 1 calc R U . . .
H68B H 0.578877 0.221151 0.082829 0.053 Uiso 1 1 calc R U . . .
C69 C 0.4698(12) 0.1517(12) 0.0759(6) 0.050(3) Uani 1 1 d D U . . .
H69A H 0.506349 0.085996 0.052467 0.060 Uiso 0.60(3) 1 calc R U P C 1
H69B H 0.443313 0.206990 0.052393 0.060 Uiso 0.60(3) 1 calc R U P C 1
H69C H 0.484316 0.077413 0.072585 0.060 Uiso 0.40(3) 1 calc R U P C 2
H69D H 0.479003 0.175598 0.038327 0.060 Uiso 0.40(3) 1 calc R U P C 2
C70 C 0.3749(17) 0.1473(17) 0.1219(6) 0.042(3) Uani 0.60(3) 1 d D U P C 1
H70A H 0.389453 0.077319 0.133707 0.050 Uiso 0.60(3) 1 calc R U P C 1
H70B H 0.305078 0.170367 0.110594 0.050 Uiso 0.60(3) 1 calc R U P C 1
C71 C 0.3506(19) 0.210(3) 0.1123(8) 0.043(4) Uani 0.40(3) 1 d D U P C 2
H71A H 0.317150 0.277281 0.098879 0.052 Uiso 0.40(3) 1 calc R U P C 2
H71B H 0.302409 0.169716 0.113363 0.052 Uiso 0.40(3) 1 calc R U P C 2
C72 C 0.3702(10) 0.2214(9) 0.1679(5) 0.035(2) Uani 1 1 d D U . . .
H72A H 0.321389 0.291876 0.164943 0.042 Uiso 0.60(3) 1 calc R U P C 1
H72B H 0.342404 0.200353 0.204815 0.042 Uiso 0.60(3) 1 calc R U P C 1
H72C H 0.318592 0.288084 0.187754 0.042 Uiso 0.40(3) 1 calc R U P C 2
H72D H 0.357422 0.166402 0.190498 0.042 Uiso 0.40(3) 1 calc R U P C 2
C73 C 1.1551(16) -0.0449(14) 0.1325(9) 0.078(5) Uani 1 1 d D . . . .
H73A H 1.081085 -0.046563 0.134085 0.094 Uiso 1 1 calc R U . . .
H73B H 1.154730 -0.025293 0.170403 0.094 Uiso 1 1 calc R U . . .
C74 C 1.2402(16) -0.1492(14) 0.1135(8) 0.076(4) Uani 1 1 d D . . . .
H74A H 1.210351 -0.193823 0.097235 0.091 Uiso 1 1 calc R U . . .
H74B H 1.269982 -0.182398 0.144026 0.091 Uiso 1 1 calc R U . . .
C75 C 1.3299(16) -0.1222(16) 0.0685(8) 0.074(5) Uani 1 1 d . . . . .
H75A H 1.387855 -0.115261 0.084375 0.089 Uiso 1 1 calc R U . . .
H75B H 1.365206 -0.175026 0.036767 0.089 Uiso 1 1 calc R U . . .
C76 C 1.2636(14) -0.0212(14) 0.0514(8) 0.065(3) Uani 1 1 d . . . . .
H76A H 1.310112 0.020821 0.039932 0.078 Uiso 1 1 calc R U . . .
H76B H 1.235761 -0.032536 0.019943 0.078 Uiso 1 1 calc R U . . .
C77 C 1.0157(18) 0.4227(14) 0.2001(8) 0.070(4) Uani 1 1 d . . . . .
H77A H 1.097065 0.400337 0.185201 0.084 Uiso 1 1 calc R U . . .
H77B H 0.999381 0.379691 0.230118 0.084 Uiso 1 1 calc R U . . .
C78 C 0.9699(16) 0.5319(13) 0.2223(8) 0.064(4) Uani 1 1 d . . . . .
H78A H 1.023870 0.551293 0.235933 0.077 Uiso 1 1 calc R U . . .
H78B H 0.900396 0.547902 0.252141 0.077 Uiso 1 1 calc R U . . .
C79 C 0.9496(15) 0.5828(13) 0.1707(8) 0.062(3) Uani 1 1 d . . . . .
H79A H 1.016885 0.593113 0.148305 0.075 Uiso 1 1 calc R U . . .
H79B H 0.888137 0.649877 0.180277 0.075 Uiso 1 1 calc R U . . .
C80 C 0.9200(15) 0.5092(13) 0.1397(7) 0.061(3) Uani 1 1 d . . . . .
H80A H 0.838629 0.529122 0.148159 0.074 Uiso 1 1 calc R U . . .
H80B H 0.950137 0.508478 0.099310 0.074 Uiso 1 1 calc R U . . .
C81 C 0.9636(19) 0.137(2) 0.2582(9) 0.050(4) Uani 0.60(3) 1 d D U P D 1
H81A H 0.974963 0.065731 0.246025 0.060 Uiso 0.60(3) 1 calc R U P D 1
H81B H 0.884432 0.179470 0.264497 0.060 Uiso 0.60(3) 1 calc R U P D 1
C82 C 1.0018(13) 0.140(3) 0.3103(10) 0.051(4) Uani 0.60(3) 1 d D U P D 1
H82A H 0.978669 0.095073 0.337629 0.061 Uiso 0.60(3) 1 calc R U P D 1
H82B H 0.975762 0.210324 0.327997 0.061 Uiso 0.60(3) 1 calc R U P D 1
C83 C 1.1264(10) 0.0981(13) 0.2834(6) 0.053(3) Uani 1 1 d D U . . .
H83A H 1.167400 0.114086 0.307623 0.063 Uiso 0.60(3) 1 calc R U P D 1
H83B H 1.154422 0.023203 0.274162 0.063 Uiso 0.60(3) 1 calc R U P D 1
H83C H 1.146565 0.129302 0.312335 0.063 Uiso 0.40(3) 1 calc R U P D 2
H83D H 1.174959 0.025143 0.275190 0.063 Uiso 0.40(3) 1 calc R U P D 2
C84 C 1.1353(11) 0.1543(11) 0.2319(6) 0.046(3) Uani 1 1 d . . . . .
H84A H 1.147932 0.217933 0.238936 0.055 Uiso 1 1 calc R U . . .
H84B H 1.197603 0.110975 0.201363 0.055 Uiso 1 1 calc R U . . .
C85 C 0.949(2) 0.197(3) 0.2695(11) 0.049(5) Uani 0.40(3) 1 d D U P D 2
H85A H 0.879583 0.193594 0.264187 0.059 Uiso 0.40(3) 1 calc R U P D 2
H85B H 0.933241 0.264741 0.288263 0.059 Uiso 0.40(3) 1 calc R U P D 2
C86 C 1.0038(16) 0.110(3) 0.3015(19) 0.052(5) Uani 0.40(3) 1 d D U P D 2
H86A H 0.993956 0.046143 0.291485 0.062 Uiso 0.40(3) 1 calc R U P D 2
H86B H 0.972813 0.127510 0.341927 0.062 Uiso 0.40(3) 1 calc R U P D 2
C87 C 1.180(3) 0.342(2) 0.0386(12) 0.077(4) Uani 0.698(15) 1 d . U P A 1
H87A H 1.139970 0.388511 0.072863 0.093 Uiso 0.698(15) 1 calc R U P A 1
H87B H 1.260635 0.327626 0.032427 0.093 Uiso 0.698(15) 1 calc R U P A 1
C88 C 1.149(3) 0.383(3) -0.0021(14) 0.086(4) Uani 0.698(15) 1 d . U P A 1
H88A H 1.195371 0.422383 -0.019463 0.103 Uiso 0.698(15) 1 calc R U P A 1
H88B H 1.071288 0.431787 0.011094 0.103 Uiso 0.698(15) 1 calc R U P A 1
C89 C 1.156(3) 0.301(3) -0.0459(13) 0.085(4) Uani 0.698(15) 1 d . U P A 1
H89A H 1.086035 0.318493 -0.057106 0.102 Uiso 0.698(15) 1 calc R U P A 1
H89B H 1.218566 0.289922 -0.078981 0.102 Uiso 0.698(15) 1 calc R U P A 1
C90 C 1.172(3) 0.217(3) -0.0135(13) 0.084(4) Uani 0.698(15) 1 d . U P A 1
H90A H 1.247612 0.165412 -0.028810 0.100 Uiso 0.698(15) 1 calc R U P A 1
H90B H 1.117938 0.184126 -0.013998 0.100 Uiso 0.698(15) 1 calc R U P A 1
C91 C 1.058(3) 0.329(4) -0.0185(16) 0.078(5) Uani 0.302(15) 1 d D U P A 2
H91A H 0.981076 0.372636 -0.000149 0.094 Uiso 0.302(15) 1 calc R U P A 2
H91B H 1.061037 0.298571 -0.054602 0.094 Uiso 0.302(15) 1 calc R U P A 2
C92 C 1.136(4) 0.392(3) -0.026(3) 0.079(5) Uani 0.302(15) 1 d D U P A 2
H92A H 1.105584 0.451030 0.001537 0.095 Uiso 0.302(15) 1 calc R U P A 2
H92B H 1.147278 0.416287 -0.063855 0.095 Uiso 0.302(15) 1 calc R U P A 2
C93 C 1.248(4) 0.313(4) -0.019(3) 0.077(5) Uani 0.302(15) 1 d D U P A 2
H93A H 1.307996 0.300149 -0.053259 0.092 Uiso 0.302(15) 1 calc R U P A 2
H93B H 1.268998 0.339005 0.011527 0.092 Uiso 0.302(15) 1 calc R U P A 2
C94 C 1.222(3) 0.215(3) -0.004(3) 0.073(5) Uani 0.302(15) 1 d D U P A 2
H94A H 1.249193 0.165525 -0.037382 0.087 Uiso 0.302(15) 1 calc R U P A 2
H94B H 1.257333 0.181418 0.024602 0.087 Uiso 0.302(15) 1 calc R U P A 2
O9 O 0.2786(9) 0.7301(9) 0.5107(5) 0.063(2) Uani 1 1 d D U . . .
C95 C 0.324(3) 0.674(3) 0.4582(11) 0.060(5) Uani 0.57(5) 1 d D U P E 1
H95A H 0.399365 0.625132 0.454741 0.072 Uiso 0.57(5) 1 calc R U P E 1
H95B H 0.326249 0.720887 0.428392 0.072 Uiso 0.57(5) 1 calc R U P E 1
C96 C 0.246(2) 0.618(2) 0.4547(18) 0.062(5) Uani 0.57(5) 1 d D U P E 1
H96A H 0.254000 0.560781 0.478449 0.074 Uiso 0.57(5) 1 calc R U P E 1
H96B H 0.255348 0.593867 0.416264 0.074 Uiso 0.57(5) 1 calc R U P E 1
C97 C 0.138(2) 0.709(3) 0.4777(14) 0.068(5) Uani 0.57(5) 1 d D U P E 1
H97A H 0.121671 0.757692 0.449571 0.081 Uiso 0.57(5) 1 calc R U P E 1
H97B H 0.074658 0.685797 0.491562 0.081 Uiso 0.57(5) 1 calc R U P E 1
C98 C 0.1643(13) 0.7545(14) 0.5243(7) 0.066(3) Uani 1 1 d D U . . .
H98A H 0.125804 0.829672 0.529054 0.079 Uiso 0.57(5) 1 calc R U P E 1
H98B H 0.139490 0.726247 0.559391 0.079 Uiso 0.57(5) 1 calc R U P E 1
H98C H 0.127355 0.823124 0.513163 0.079 Uiso 0.43(5) 1 calc R U P E 2
H98D H 0.134461 0.754222 0.564652 0.079 Uiso 0.43(5) 1 calc R U P E 2
O10 O 0.6255(14) 0.6261(14) 0.4243(9) 0.096(5) Uani 0.811(17) 1 d . U P F 1
C99 C 0.590(2) 0.729(2) 0.4404(13) 0.082(5) Uani 0.811(17) 1 d . U P F 1
H99A H 0.515374 0.751876 0.467095 0.099 Uiso 0.811(17) 1 calc R U P F 1
H99B H 0.585902 0.769608 0.408079 0.099 Uiso 0.811(17) 1 calc R U P F 1
C100 C 0.676(2) 0.740(2) 0.4677(14) 0.088(5) Uani 0.811(17) 1 d . U P F 1
H10G H 0.678314 0.809786 0.465326 0.105 Uiso 0.811(17) 1 calc R U P F 1
H10H H 0.658964 0.726063 0.507045 0.105 Uiso 0.811(17) 1 calc R U P F 1
C101 C 0.779(2) 0.665(2) 0.4367(14) 0.088(5) Uani 0.811(17) 1 d . U P F 1
H10I H 0.828028 0.634679 0.460803 0.105 Uiso 0.811(17) 1 calc R U P F 1
H10J H 0.818273 0.695737 0.406395 0.105 Uiso 0.811(17) 1 calc R U P F 1
C102 C 0.742(2) 0.588(2) 0.4144(15) 0.096(5) Uani 0.811(17) 1 d . U P F 1
H10K H 0.777074 0.572288 0.374168 0.115 Uiso 0.811(17) 1 calc R U P F 1
H10L H 0.765334 0.523931 0.432529 0.115 Uiso 0.811(17) 1 calc R U P F 1
C103 C 0.145(4) 0.673(4) 0.4927(16) 0.065(5) Uani 0.43(5) 1 d D U P E 2
H10A H 0.147029 0.612630 0.514154 0.077 Uiso 0.43(5) 1 calc R U P E 2
H10B H 0.074406 0.699864 0.482570 0.077 Uiso 0.43(5) 1 calc R U P E 2
C104 C 0.244(3) 0.646(5) 0.4418(16) 0.064(6) Uani 0.43(5) 1 d D U P E 2
H10C H 0.263690 0.576659 0.424373 0.077 Uiso 0.43(5) 1 calc R U P E 2
H10D H 0.230909 0.696420 0.414111 0.077 Uiso 0.43(5) 1 calc R U P E 2
C105 C 0.333(3) 0.652(4) 0.4675(17) 0.063(6) Uani 0.43(5) 1 d D U P E 2
H10E H 0.368385 0.586394 0.481902 0.076 Uiso 0.43(5) 1 calc R U P E 2
H10F H 0.390769 0.668677 0.439930 0.076 Uiso 0.43(5) 1 calc R U P E 2
O11 O 0.715(6) 0.777(5) 0.417(3) 0.092(7) Uani 0.189(17) 1 d D U P F 2
C108 C 0.683(7) 0.680(6) 0.493(3) 0.086(8) Uani 0.189(17) 1 d D U P F 2
H10M H 0.627663 0.646778 0.507715 0.103 Uiso 0.189(17) 1 calc R U P F 2
H10N H 0.709736 0.695374 0.523865 0.103 Uiso 0.189(17) 1 calc R U P F 2
C106 C 0.790(8) 0.674(6) 0.396(3) 0.089(8) Uani 0.189(17) 1 d D U P F 2
H10O H 0.866375 0.671910 0.381375 0.107 Uiso 0.189(17) 1 calc R U P F 2
H10P H 0.767635 0.648360 0.365602 0.107 Uiso 0.189(17) 1 calc R U P F 2
C109 C 0.630(6) 0.778(6) 0.466(4) 0.088(8) Uani 0.189(17) 1 d D U P F 2
H10Q H 0.563291 0.777737 0.456118 0.106 Uiso 0.189(17) 1 calc R U P F 2
H10R H 0.609663 0.840018 0.491145 0.106 Uiso 0.189(17) 1 calc R U P F 2
C107 C 0.780(8) 0.608(5) 0.446(4) 0.089(8) Uani 0.189(17) 1 d D U P F 2
H10S H 0.849873 0.585235 0.457295 0.107 Uiso 0.189(17) 1 calc R U P F 2
H10T H 0.764948 0.547552 0.436103 0.107 Uiso 0.189(17) 1 calc R U P F 2

loop_
_atom_site_aniso_label
_atom_site_aniso_U_11
_atom_site_aniso_U_22
_atom_site_aniso_U_33
_atom_site_aniso_U_23
_atom_site_aniso_U_13
_atom_site_aniso_U_12
U1 0.01874(16) 0.02163(17) 0.02867(18) 0.00078(12) -0.00406(12) -0.00474(12)
K1 0.0437(16) 0.0623(19) 0.0645(18) 0.0132(15) -0.0242(14) -0.0186(14)
O1 0.021(3) 0.056(4) 0.040(3) -0.007(3) -0.003(2) -0.015(3)
O2 0.028(3) 0.034(4) 0.035(2) -0.002(2) -0.010(2) -0.009(3)
O3 0.027(3) 0.034(4) 0.034(3) 0.002(2) -0.005(2) -0.010(3)
O4 0.038(3) 0.076(5) 0.090(6) 0.010(4) -0.003(4) -0.011(4)
O5 0.081(7) 0.056(4) 0.075(5) 0.011(3) -0.031(5) -0.030(4)
O6 0.032(4) 0.068(5) 0.066(4) 0.017(3) -0.016(3) -0.021(3)
O7 0.060(5) 0.085(6) 0.072(5) 0.011(5) -0.012(5) -0.038(5)
O8 0.062(6) 0.088(8) 0.069(6) 0.015(5) -0.004(6) -0.039(6)
N1 0.026(3) 0.026(3) 0.032(3) 0.004(2) -0.005(2) -0.009(2)
N2 0.021(2) 0.019(2) 0.033(3) 0.003(2) -0.006(2) -0.0057(18)
N3 0.020(2) 0.022(2) 0.036(3) 0.002(2) -0.006(2) -0.0029(18)
C1 0.028(3) 0.020(2) 0.031(4) 0.001(2) -0.005(2) -0.010(2)
C2 0.027(3) 0.022(3) 0.042(5) 0.004(3) -0.008(3) -0.008(2)
C3 0.027(3) 0.026(3) 0.043(4) 0.003(3) -0.009(3) -0.007(2)
C4 0.020(3) 0.025(3) 0.039(5) 0.001(3) -0.008(3) -0.004(2)
C5 0.019(3) 0.025(3) 0.033(3) 0.002(3) -0.007(2) -0.005(2)
C6 0.020(3) 0.020(2) 0.029(4) 0.003(2) -0.007(2) -0.0052(19)
C7 0.019(3) 0.026(3) 0.036(3) 0.002(2) -0.003(2) -0.004(2)
C8 0.018(3) 0.025(3) 0.034(4) 0.003(2) -0.004(2) -0.005(2)
C9 0.018(3) 0.017(2) 0.033(4) 0.002(2) -0.005(2) -0.0030(19)
C10 0.020(3) 0.017(3) 0.037(4) 0.002(3) -0.006(2) -0.0036(19)
C11 0.025(3) 0.024(3) 0.042(4) 0.009(3) -0.010(3) -0.008(3)
C12 0.025(3) 0.032(3) 0.043(4) 0.013(3) -0.011(3) -0.011(2)
C13 0.021(4) 0.032(3) 0.042(5) 0.011(3) -0.007(3) -0.010(2)
C14 0.034(4) 0.025(3) 0.068(6) 0.006(4) -0.010(4) -0.003(3)
C15 0.063(8) 0.031(5) 0.135(13) 0.001(8) -0.036(8) -0.015(6)
C16 0.075(10) 0.040(7) 0.086(6) 0.017(6) -0.036(6) -0.004(7)
C17 0.056(6) 0.044(7) 0.095(7) 0.010(7) 0.012(6) 0.011(5)
C18 0.037(6) 0.026(5) 0.036(3) 0.003(3) -0.002(3) -0.009(4)
C19 0.022(4) 0.032(5) 0.053(6) 0.012(4) -0.012(4) -0.008(3)
C20 0.036(4) 0.041(4) 0.053(4) 0.023(4) -0.014(3) -0.018(3)
C21 0.077(11) 0.061(8) 0.050(4) 0.024(5) -0.015(5) -0.034(7)
C22 0.042(6) 0.053(6) 0.087(10) 0.042(6) 0.000(6) -0.008(5)
C23 0.051(6) 0.059(9) 0.068(8) 0.035(7) -0.025(7) -0.036(6)
C24 0.038(5) 0.050(13) 0.063(12) 0.029(9) -0.009(6) -0.018(8)
C25 0.046(9) 0.053(17) 0.062(10) 0.033(9) -0.023(9) -0.025(11)
C26 0.059(16) 0.041(7) 0.055(10) 0.024(8) -0.013(9) -0.028(9)
C27 0.020(4) 0.024(4) 0.033(3) 0.004(3) -0.005(2) -0.005(3)
C28 0.029(4) 0.025(4) 0.037(3) 0.003(3) -0.008(3) -0.009(3)
C29 0.038(6) 0.029(5) 0.042(4) 0.005(3) -0.010(4) -0.015(4)
C30 0.043(6) 0.034(5) 0.045(4) 0.012(4) -0.013(4) -0.019(5)
C31 0.041(6) 0.033(5) 0.039(4) 0.011(3) -0.012(4) -0.017(4)
C32 0.034(5) 0.028(4) 0.035(3) 0.007(3) -0.010(3) -0.013(4)
C33 0.034(4) 0.038(5) 0.038(3) 0.005(3) -0.011(3) -0.019(4)
C34 0.051(6) 0.049(6) 0.040(5) -0.002(4) -0.014(4) -0.013(5)
C35 0.038(4) 0.047(7) 0.055(7) 0.010(5) -0.018(4) -0.024(4)
C36 0.049(5) 0.046(5) 0.038(4) 0.012(4) -0.016(4) -0.029(4)
C37 0.047(5) 0.079(9) 0.057(7) 0.005(7) -0.022(4) -0.029(5)
C38 0.068(8) 0.057(8) 0.041(4) 0.003(4) -0.016(4) -0.037(6)
C39 0.018(3) 0.022(3) 0.039(3) 0.004(2) -0.003(3) -0.006(2)
C40 0.021(4) 0.025(3) 0.040(3) 0.003(2) -0.005(3) -0.003(3)
C41 0.032(5) 0.025(3) 0.049(5) 0.003(3) -0.013(4) -0.002(3)
C42 0.041(6) 0.024(4) 0.057(5) 0.000(3) -0.018(4) -0.001(4)
C43 0.038(5) 0.024(3) 0.055(5) -0.002(3) -0.016(4) 0.001(3)
C44 0.025(4) 0.023(3) 0.049(4) -0.002(3) -0.010(3) -0.001(3)
C45 0.034(4) 0.027(4) 0.042(4) 0.001(3) -0.010(3) -0.004(4)
C46 0.043(5) 0.040(7) 0.052(7) 0.005(5) -0.019(4) -0.015(5)
C47 0.050(6) 0.052(8) 0.041(4) -0.001(4) -0.005(4) -0.013(6)
C48 0.038(4) 0.027(5) 0.055(4) -0.002(3) -0.019(3) -0.003(4)
C49 0.046(6) 0.037(6) 0.054(4) -0.004(5) -0.017(4) -0.006(5)
C50 0.040(5) 0.046(7) 0.060(7) 0.000(6) -0.022(4) -0.011(5)
C51 0.026(3) 0.051(3) 0.039(2) -0.004(2) -0.005(2) -0.008(3)
C52 0.030(4) 0.050(3) 0.037(3) 0.000(2) -0.004(3) -0.008(3)
C53 0.029(5) 0.057(4) 0.045(4) 0.008(3) -0.011(4) -0.013(4)
C54 0.035(6) 0.054(4) 0.054(4) 0.009(4) -0.007(4) -0.012(4)
C55 0.035(6) 0.048(4) 0.055(4) 0.005(3) -0.007(4) -0.007(4)
C56 0.029(5) 0.043(3) 0.046(4) -0.003(3) -0.004(4) -0.006(3)
C57 0.033(4) 0.043(3) 0.038(3) -0.001(2) -0.003(3) -0.006(3)
C58 0.035(4) 0.042(3) 0.038(3) -0.001(2) -0.002(3) -0.005(3)
C59 0.034(6) 0.045(4) 0.040(3) 0.002(3) -0.003(3) -0.007(4)
C60 0.058(9) 0.046(5) 0.054(5) 0.007(3) -0.002(5) -0.006(4)
C61 0.044(7) 0.045(5) 0.061(5) 0.004(3) -0.004(4) -0.004(5)
C62 0.045(5) 0.043(3) 0.057(4) -0.003(3) -0.007(4) -0.007(3)
C63 0.031(4) 0.044(3) 0.041(3) -0.004(2) -0.004(3) -0.005(3)
C64 0.034(4) 0.047(7) 0.034(3) -0.005(4) -0.007(3) -0.008(4)
C65 0.051(5) 0.049(7) 0.038(3) -0.002(4) -0.016(3) -0.015(5)
C66 0.056(6) 0.048(6) 0.047(5) -0.001(4) -0.022(4) -0.022(5)
C67 0.036(4) 0.037(5) 0.043(4) 0.005(4) -0.018(3) -0.014(4)
C68 0.041(4) 0.051(7) 0.035(3) -0.004(4) -0.004(3) -0.015(4)
C69 0.055(5) 0.051(7) 0.045(4) -0.003(4) -0.014(3) -0.021(5)
C70 0.046(6) 0.039(8) 0.047(6) 0.006(5) -0.021(4) -0.016(6)
C71 0.047(5) 0.045(10) 0.047(5) 0.008(6) -0.018(4) -0.024(6)
C72 0.030(3) 0.034(5) 0.044(4) 0.006(4) -0.011(3) -0.014(3)
C73 0.057(8) 0.073(6) 0.089(9) 0.004(6) 0.001(6) -0.020(5)
C74 0.064(8) 0.077(6) 0.068(9) 0.008(6) -0.007(7) -0.012(5)
C75 0.060(7) 0.074(7) 0.067(9) 0.005(6) -0.005(5) -0.007(5)
C76 0.043(6) 0.068(7) 0.077(6) 0.004(5) -0.011(4) -0.016(5)
C77 0.082(10) 0.053(5) 0.082(7) 0.009(5) -0.036(7) -0.023(6)
C78 0.068(10) 0.056(6) 0.078(6) 0.007(5) -0.025(6) -0.027(6)
C79 0.053(8) 0.052(5) 0.081(7) 0.010(5) -0.018(6) -0.018(5)
C80 0.063(8) 0.058(5) 0.062(7) 0.010(5) -0.014(6) -0.022(5)
C81 0.027(5) 0.061(10) 0.062(6) 0.013(6) -0.014(4) -0.016(6)
C82 0.027(4) 0.065(11) 0.061(5) 0.009(7) -0.012(4) -0.018(5)
C83 0.026(4) 0.071(8) 0.063(6) 0.015(5) -0.014(4) -0.020(5)
C84 0.028(4) 0.050(7) 0.060(5) 0.006(5) -0.010(3) -0.015(4)
C85 0.028(4) 0.064(10) 0.065(6) 0.014(6) -0.017(4) -0.022(6)
C86 0.025(5) 0.067(11) 0.065(8) 0.015(8) -0.013(5) -0.018(6)
C87 0.074(9) 0.089(7) 0.079(7) 0.015(6) -0.013(7) -0.045(6)
C88 0.092(10) 0.087(7) 0.083(8) 0.015(5) -0.020(7) -0.041(7)
C89 0.091(9) 0.090(8) 0.078(6) 0.015(6) -0.019(6) -0.038(7)
C90 0.092(9) 0.087(7) 0.075(6) 0.011(5) -0.019(6) -0.037(7)
C91 0.077(8) 0.086(9) 0.083(9) 0.018(7) -0.018(8) -0.045(7)
C92 0.081(8) 0.086(9) 0.081(11) 0.016(8) -0.016(9) -0.047(7)
C93 0.077(8) 0.087(9) 0.079(10) 0.017(8) -0.014(8) -0.049(7)
C94 0.064(6) 0.085(8) 0.077(10) 0.013(8) -0.007(7) -0.043(6)
O9 0.061(5) 0.064(6) 0.062(5) 0.002(4) -0.011(4) -0.023(4)
C95 0.053(6) 0.062(10) 0.063(6) 0.002(7) -0.012(5) -0.020(6)
C96 0.053(7) 0.067(9) 0.064(9) 0.003(7) -0.012(6) -0.023(6)
C97 0.053(6) 0.075(10) 0.068(8) 0.003(8) -0.011(6) -0.019(6)
C98 0.060(5) 0.066(7) 0.065(6) 0.003(5) -0.008(4) -0.021(5)
O10 0.057(7) 0.074(8) 0.149(13) -0.025(8) -0.025(7) -0.016(6)
C99 0.052(7) 0.070(8) 0.116(12) -0.014(8) -0.013(7) -0.018(6)
C100 0.057(8) 0.077(9) 0.123(12) -0.020(8) -0.016(7) -0.020(7)
C101 0.054(6) 0.079(9) 0.122(12) -0.015(9) -0.018(7) -0.018(6)
C102 0.056(6) 0.079(8) 0.140(13) -0.027(9) -0.022(7) -0.013(6)
C103 0.053(6) 0.066(10) 0.068(9) 0.003(8) -0.010(6) -0.019(7)
C104 0.052(8) 0.073(11) 0.065(8) 0.000(8) -0.013(6) -0.020(7)
C105 0.054(6) 0.068(10) 0.065(8) -0.001(8) -0.013(5) -0.020(6)
O11 0.058(11) 0.082(10) 0.122(13) -0.015(10) -0.017(10) -0.014(9)
C108 0.055(11) 0.075(11) 0.122(12) -0.018(10) -0.021(10) -0.017(10)
C106 0.054(12) 0.081(11) 0.123(13) -0.018(10) -0.020(10) -0.016(10)
C109 0.056(11) 0.078(11) 0.121(13) -0.016(10) -0.019(10) -0.016(9)
C107 0.056(11) 0.078(11) 0.124(13) -0.019(10) -0.020(10) -0.016(9)

loop_
_atom_type_symbol
_atom_type_description
_atom_type_scat_dispersion_real
_atom_type_scat_dispersion_imag
_atom_type_scat_source
C C 0.0181 0.0091 'International Tables Vol C Tables 4.2.6.8 and 6.1.1.4'
H H 0.0000 0.0000 'International Tables Vol C Tables 4.2.6.8 and 6.1.1.4'
K K 0.3868 1.0657 'International Tables Vol C Tables 4.2.6.8 and 6.1.1.4'
N N 0.0311 0.0180 'International Tables Vol C Tables 4.2.6.8 and 6.1.1.4'
O O 0.0492 0.0322 'International Tables Vol C Tables 4.2.6.8 and 6.1.1.4'
U U -4.3638 13.4090 'International Tables Vol C Tables 4.2.6.8 and 6.1.1.4'

loop_
_exptl_crystal_face_index_h
_exptl_crystal_face_index_k
_exptl_crystal_face_index_l
_exptl_crystal_face_perp_dist
2 1 0 0.0969
-1 0 -2 0.1039
1 0 2 0.1483
2 1 -2 0.0981
1 0 0 0.1037
2 0 1 0.1108
-2 0 -1 0.0759
2 -1 1 0.1293
2 -1 2 0.1292
5 -2 -8 0.1244
4 -3 15 0.1480
-2 0 14 0.1265
-6 2 4 0.0798
-2 1 -2 0.1060
1 -1 0 0.1313
1 -1 -1 0.1350
1 -1 -2 0.1332
1 -1 2 0.1416
0 0 1 0.1343
-1 1 2 0.1018
3 -3 -11 0.1360
0 -1 -15 0.1365
1 -2 -1 0.1373
1 -2 1 0.1334
1 -2 2 0.1338
-1 5 11 0.1147
1 -4 -12 0.1365
-1 0 -16 0.1281
-3 3 -15 0.1193
0 -2 -1 0.1350
0 -1 -1 0.1331
-1 -5 -12 0.1328
1 -8 3 0.1351
2 -6 11 0.1450
1 6 12 0.1229
0 1 1 0.1178
-2 -8 7 0.1414
-1 -2 -1 0.1293
-3 -9 2 0.1299
-5 -5 -14 0.1142
1 2 1 0.1388
5 6 12 0.1275
-1 -1 1 0.1215
-8 -6 0 0.1089
-7 -3 -12 0.1021
2 1 2 0.1224
8 6 0 0.1180
-7 2 0 0.0656
-1 1 0 0.0917
0 1 0 0.1277
9 5 5 0.1039
9 3 2 0.0865
8 2 -3 0.0915
-8 -2 2 0.0761
-8 0 2 0.0665

loop_
_geom_angle_atom_site_label_1
_geom_angle_atom_site_label_2
_geom_angle_atom_site_label_3
_geom_angle
_geom_angle_site_symmetry_1
_geom_angle_site_symmetry_3
_geom_angle_publ_flag
O1 U1 O2 73.0(3) . . ?
O1 U1 O3 118.0(3) . . ?
O1 U1 N1 106.9(3) . . ?
O1 U1 N2 152.9(3) . . ?
O1 U1 N3 114.1(3) . . ?
O1 U1 C51 31.5(3) . . ?
O2 U1 O3 169.0(3) . . ?
O2 U1 C51 104.3(3) . . ?
O3 U1 C51 86.7(3) . . ?
N1 U1 O2 88.3(3) . . ?
N1 U1 O3 87.8(3) . . ?
N1 U1 N3 135.4(3) . . ?
N1 U1 C51 111.1(4) . . ?
N2 U1 O2 80.2(3) . . ?
N2 U1 O3 88.8(3) . . ?
N2 U1 N1 67.8(3) . . ?
N2 U1 N3 67.7(3) . . ?
N2 U1 C51 175.4(4) . . ?
N3 U1 O2 87.5(3) . . ?
N3 U1 O3 88.1(3) . . ?
N3 U1 C51 112.9(4) . . ?
O4 K1 C51 118.7(4) . . ?
O4 K1 C52 94.2(4) . . ?
O4 K1 C57 87.2(4) . . ?
O4 K1 C58 105.9(4) . . ?
O4 K1 C62 149.0(4) . . ?
O4 K1 C63 129.5(4) . . ?
O5 K1 O4 131.8(4) . . ?
O5 K1 C51 103.6(4) . . ?
O5 K1 C52 127.4(4) . . ?
O5 K1 C57 140.7(4) . . ?
O5 K1 C58 121.1(4) . . ?
O5 K1 C62 78.1(4) . . ?
O5 K1 C63 98.6(4) . . ?
O6 K1 O4 76.8(4) . . ?
O6 K1 O5 80.6(4) . . ?
O6 K1 O7 113.8(5) . . ?
O6 K1 O8 137.7(8) . . ?
O6 K1 C51 91.2(3) . . ?
O6 K1 C52 89.0(3) . . ?
O6 K1 C57 109.9(3) . . ?
O6 K1 C58 130.0(3) . . ?
O6 K1 C62 122.9(4) . . ?
O6 K1 C63 115.8(3) . . ?
O7 K1 O4 74.3(5) . . ?
O7 K1 O5 77.0(5) . . ?
O7 K1 C51 154.5(5) . . ?
O7 K1 C52 150.5(5) . . ?
O7 K1 C57 126.3(5) . . ?
O7 K1 C58 114.8(5) . . ?
O7 K1 C62 111.9(5) . . ?
O7 K1 C63 128.6(5) . . ?
O8 K1 O4 81.6(8) . . ?
O8 K1 O5 87.6(10) . . ?
O8 K1 C51 131.1(8) . . ?
O8 K1 C52 128.9(9) . . ?
O8 K1 C57 104.8(9) . . ?
O8 K1 C58 90.7(9) . . ?
O8 K1 C62 93.5(8) . . ?
O8 K1 C63 106.0(8) . . ?
C51 K1 C52 24.8(3) . . ?
C51 K1 C57 40.9(3) . . ?
C51 K1 C62 45.3(4) . . ?
C52 K1 C62 65.1(4) . . ?
C57 K1 C52 24.3(3) . . ?
C57 K1 C62 64.3(3) . . ?
C58 K1 C51 42.6(3) . . ?
C58 K1 C52 41.3(3) . . ?
C58 K1 C57 25.2(3) . . ?
C58 K1 C62 43.3(4) . . ?
C63 K1 C51 26.0(4) . . ?
C63 K1 C52 41.8(4) . . ?
C63 K1 C57 42.3(3) . . ?
C63 K1 C58 27.3(3) . . ?
C63 K1 C62 23.6(4) . . ?
C51 O1 U1 94.2(7) . . ?
C64 O2 U1 121.8(7) . . ?
C67 O2 U1 128.7(7) . . ?
C67 O2 C64 109.5(8) . . ?
C68 O3 U1 129.7(7) . . ?
C72 O3 U1 119.6(6) . . ?
C72 O3 C68 110.7(9) . . ?
C73 O4 K1 111.7(9) . . ?
C73 O4 C76 108.7(14) . . ?
C76 O4 K1 136.0(11) . . ?
C77 O5 K1 118.8(10) . . ?
C77 O5 C80 108.6(13) . . ?
C80 O5 K1 132.5(10) . . ?
C81 O6 K1 118.7(10) . . ?
C84 O6 K1 128.9(8) . . ?
C84 O6 C81 108.0(12) . . ?
C84 O6 C85 106.2(16) . . ?
C85 O6 K1 123.9(14) . . ?
C87 O7 K1 127.9(17) . . ?
C87 O7 C90 105(2) . . ?
C90 O7 K1 113.7(17) . . ?
C91 O8 K1 128(2) . . ?
C91 O8 C94 105(3) . . ?
C94 O8 K1 123(3) . . ?
C1 N1 U1 118.5(7) . . ?
C1 N1 C27 113.7(9) . . ?
C27 N1 U1 127.5(7) . . ?
C6 N2 U1 120.6(6) . . ?
C9 N2 U1 122.5(6) . . ?
C9 N2 C6 116.2(8) . . ?
C10 N3 U1 119.0(6) . . ?
C10 N3 C39 113.1(8) . . ?
C39 N3 U1 127.4(7) . . ?
N1 C1 C2 124.5(10) . . ?
N1 C1 C6 117.3(9) . . ?
C2 C1 C6 118.3(10) . . ?
C1 C2 H2 118.8 . . ?
C1 C2 C3 122.5(10) . . ?
C3 C2 H2 118.8 . . ?
C2 C3 C14 120.4(10) . . ?
C4 C3 C2 117.4(10) . . ?
C4 C3 C14 122.2(11) . . ?
C3 C4 H4 119.2 . . ?
C3 C4 C5 121.6(10) . . ?
C5 C4 H4 119.2 . . ?
C4 C5 C7 118.4(9) . . ?
C6 C5 C4 119.5(10) . . ?
C6 C5 C7 122.0(9) . . ?
N2 C6 C1 114.8(9) . . ?
C5 C6 N2 124.4(9) . . ?
C5 C6 C1 120.8(9) . . ?
C5 C7 C8 110.7(8) . . ?
C5 C7 C18 110.3(9) . . ?
C5 C7 C19 109.2(9) . . ?
C8 C7 C18 109.2(9) . . ?
C8 C7 C19 108.7(9) . . ?
C18 C7 C19 108.8(9) . . ?
C9 C8 C7 120.9(9) . . ?
C9 C8 C13 118.7(10) . . ?
C13 C8 C7 120.4(9) . . ?
N2 C9 C8 125.6(9) . . ?
N2 C9 C10 115.1(9) . . ?
C8 C9 C10 119.1(9) . . ?
N3 C10 C9 115.5(9) . . ?
N3 C10 C11 124.9(9) . . ?
C11 C10 C9 119.6(9) . . ?
C10 C11 H11 119.2 . . ?
C12 C11 C10 121.6(10) . . ?
C12 C11 H11 119.2 . . ?
C11 C12 C20 121.8(10) . . ?
C13 C12 C11 117.3(10) . . ?
C13 C12 C20 120.8(10) . . ?
C8 C13 H13 118.2 . . ?
C12 C13 C8 123.6(10) . . ?
C12 C13 H13 118.2 . . ?
C3 C14 C16 109.2(12) . . ?
C15 C14 C3 111.0(12) . . ?
C15 C14 C16 107.0(14) . . ?
C17 C14 C3 113.3(12) . . ?
C17 C14 C15 108.3(15) . . ?
C17 C14 C16 107.8(14) . . ?
C14 C15 H15A 109.5 . . ?
C14 C15 H15B 109.5 . . ?
C14 C15 H15C 109.5 . . ?
H15A C15 H15B 109.5 . . ?
H15A C15 H15C 109.5 . . ?
H15B C15 H15C 109.5 . . ?
C14 C16 H16A 109.5 . . ?
C14 C16 H16B 109.5 . . ?
C14 C16 H16C 109.5 . . ?
H16A C16 H16B 109.5 . . ?
H16A C16 H16C 109.5 . . ?
H16B C16 H16C 109.5 . . ?
C14 C17 H17A 109.5 . . ?
C14 C17 H17B 109.5 . . ?
C14 C17 H17C 109.5 . . ?
H17A C17 H17B 109.5 . . ?
H17A C17 H17C 109.5 . . ?
H17B C17 H17C 109.5 . . ?
C7 C18 H18A 109.5 . . ?
C7 C18 H18B 109.5 . . ?
C7 C18 H18C 109.5 . . ?
H18A C18 H18B 109.5 . . ?
H18A C18 H18C 109.5 . . ?
H18B C18 H18C 109.5 . . ?
C7 C19 H19A 109.5 . . ?
C7 C19 H19B 109.5 . . ?
C7 C19 H19C 109.5 . . ?
H19A C19 H19B 109.5 . . ?
H19A C19 H19C 109.5 . . ?
H19B C19 H19C 109.5 . . ?
C12 C20 C21 109.2(11) . . ?
C12 C20 C26 104(3) . . ?
C22 C20 C12 113.3(11) . . ?
C22 C20 C21 108.2(10) . . ?
C22 C20 C23 109.4(11) . . ?
C23 C20 C12 110.4(10) . . ?
C23 C20 C21 106.1(10) . . ?
C24 C20 C12 115(3) . . ?
C24 C20 C25 110.6(18) . . ?
C24 C20 C26 110.4(19) . . ?
C25 C20 C12 107(3) . . ?
C25 C20 C26 109.3(18) . . ?
C20 C21 H21A 109.5 . . ?
C20 C21 H21B 109.5 . . ?
C20 C21 H21C 109.5 . . ?
H21A C21 H21B 109.5 . . ?
H21A C21 H21C 109.5 . . ?
H21B C21 H21C 109.5 . . ?
C20 C22 H22A 109.5 . . ?
C20 C22 H22B 109.5 . . ?
C20 C22 H22C 109.5 . . ?
H22A C22 H22B 109.5 . . ?
H22A C22 H22C 109.5 . . ?
H22B C22 H22C 109.5 . . ?
C20 C23 H23A 109.5 . . ?
C20 C23 H23B 109.5 . . ?
C20 C23 H23C 109.5 . . ?
H23A C23 H23B 109.5 . . ?
H23A C23 H23C 109.5 . . ?
H23B C23 H23C 109.5 . . ?
C20 C24 H24A 109.5 . . ?
C20 C24 H24B 109.5 . . ?
C20 C24 H24C 109.5 . . ?
H24A C24 H24B 109.5 . . ?
H24A C24 H24C 109.5 . . ?
H24B C24 H24C 109.5 . . ?
C20 C25 H25A 109.5 . . ?
C20 C25 H25B 109.5 . . ?
C20 C25 H25C 109.5 . . ?
H25A C25 H25B 109.5 . . ?
H25A C25 H25C 109.5 . . ?
H25B C25 H25C 109.5 . . ?
C20 C26 H26A 109.5 . . ?
C20 C26 H26B 109.5 . . ?
C20 C26 H26C 109.5 . . ?
H26A C26 H26B 109.5 . . ?
H26A C26 H26C 109.5 . . ?
H26B C26 H26C 109.5 . . ?
C28 C27 N1 120.2(9) . . ?
C28 C27 C32 119.8(10) . . ?
C32 C27 N1 119.9(10) . . ?
C27 C28 C29 118.5(10) . . ?
C27 C28 C33 123.9(10) . . ?
C29 C28 C33 117.6(10) . . ?
C28 C29 H29 119.2 . . ?
C30 C29 C28 121.6(11) . . ?
C30 C29 H29 119.2 . . ?
C29 C30 H30 120.5 . . ?
C29 C30 C31 118.9(11) . . ?
C31 C30 H30 120.5 . . ?
C30 C31 H31 119.4 . . ?
C32 C31 C30 121.3(11) . . ?
C32 C31 H31 119.4 . . ?
C27 C32 C36 121.8(10) . . ?
C31 C32 C27 119.9(11) . . ?
C31 C32 C36 118.3(10) . . ?
C28 C33 H33 108.2 . . ?
C28 C33 C34 110.5(10) . . ?
C34 C33 H33 108.2 . . ?
C35 C33 C28 113.7(10) . . ?
C35 C33 H33 108.2 . . ?
C35 C33 C34 107.9(11) . . ?
C33 C34 H34A 109.5 . . ?
C33 C34 H34B 109.5 . . ?
C33 C34 H34C 109.5 . . ?
H34A C34 H34B 109.5 . . ?
H34A C34 H34C 109.5 . . ?
H34B C34 H34C 109.5 . . ?
C33 C35 H35A 109.5 . . ?
C33 C35 H35B 109.5 . . ?
C33 C35 H35C 109.5 . . ?
H35A C35 H35B 109.5 . . ?
H35A C35 H35C 109.5 . . ?
H35B C35 H35C 109.5 . . ?
C32 C36 H36 107.8 . . ?
C32 C36 C37 111.2(12) . . ?
C37 C36 H36 107.8 . . ?
C38 C36 C32 112.8(11) . . ?
C38 C36 H36 107.8 . . ?
C38 C36 C37 109.3(12) . . ?
C36 C37 H37A 109.5 . . ?
C36 C37 H37B 109.5 . . ?
C36 C37 H37C 109.5 . . ?
H37A C37 H37B 109.5 . . ?
H37A C37 H37C 109.5 . . ?
H37B C37 H37C 109.5 . . ?
C36 C38 H38A 109.5 . . ?
C36 C38 H38B 109.5 . . ?
C36 C38 H38C 109.5 . . ?
H38A C38 H38B 109.5 . . ?
H38A C38 H38C 109.5 . . ?
H38B C38 H38C 109.5 . . ?
C40 C39 N3 120.5(10) . . ?
C44 C39 N3 119.8(10) . . ?
C44 C39 C40 119.6(10) . . ?
C39 C40 C45 123.4(10) . . ?
C41 C40 C39 118.6(11) . . ?
C41 C40 C45 118.0(11) . . ?
C40 C41 H41 119.1 . . ?
C42 C41 C40 121.9(12) . . ?
C42 C41 H41 119.1 . . ?
C41 C42 H42 120.6 . . ?
C43 C42 C41 118.9(11) . . ?
C43 C42 H42 120.6 . . ?
C42 C43 H43 119.0 . . ?
C42 C43 C44 122.0(12) . . ?
C44 C43 H43 119.0 . . ?
C39 C44 C48 122.4(10) . . ?
C43 C44 C39 119.0(11) . . ?
C43 C44 C48 118.5(11) . . ?
C40 C45 H45 107.8 . . ?
C40 C45 C46 111.8(10) . . ?
C40 C45 C47 112.4(11) . . ?
C46 C45 H45 107.8 . . ?
C47 C45 H45 107.8 . . ?
C47 C45 C46 109.2(11) . . ?
C45 C46 H46A 109.5 . . ?
C45 C46 H46B 109.5 . . ?
C45 C46 H46C 109.5 . . ?
H46A C46 H46B 109.5 . . ?
H46A C46 H46C 109.5 . . ?
H46B C46 H46C 109.5 . . ?
C45 C47 H47A 109.5 . . ?
C45 C47 H47B 109.5 . . ?
C45 C47 H47C 109.5 . . ?
H47A C47 H47B 109.5 . . ?
H47A C47 H47C 109.5 . . ?
H47B C47 H47C 109.5 . . ?
C44 C48 H48 107.6 . . ?
C44 C48 C49 112.4(11) . . ?
C44 C48 C50 110.3(11) . . ?
C49 C48 H48 107.6 . . ?
C49 C48 C50 111.1(11) . . ?
C50 C48 H48 107.6 . . ?
C48 C49 H49A 109.5 . . ?
C48 C49 H49B 109.5 . . ?
C48 C49 H49C 109.5 . . ?
H49A C49 H49B 109.5 . . ?
H49A C49 H49C 109.5 . . ?
H49B C49 H49C 109.5 . . ?
C48 C50 H50A 109.5 . . ?
C48 C50 H50B 109.5 . . ?
C48 C50 H50C 109.5 . . ?
H50A C50 H50B 109.5 . . ?
H50A C50 H50C 109.5 . . ?
H50B C50 H50C 109.5 . . ?
U1 C51 K1 154.5(5) . . ?
O1 C51 U1 54.3(5) . . ?
O1 C51 K1 102.0(7) . . ?
O1 C51 C52 123.6(12) . . ?
O1 C51 C63 125.9(12) . . ?
C52 C51 U1 116.5(9) . . ?
C52 C51 K1 83.3(7) . . ?
C63 C51 U1 116.6(9) . . ?
C63 C51 K1 67.1(7) . . ?
C63 C51 C52 108.0(11) . . ?
C51 C52 K1 71.9(8) . . ?
C53 C52 K1 117.2(9) . . ?
C53 C52 C51 133.9(12) . . ?
C53 C52 C57 117.5(12) . . ?
C57 C52 K1 77.6(8) . . ?
C57 C52 C51 108.6(12) . . ?
C52 C53 H53 119.1 . . ?
C54 C53 C52 121.8(13) . . ?
C54 C53 H53 119.1 . . ?
C53 C54 H54 120.8 . . ?
C53 C54 C55 118.4(14) . . ?
C55 C54 H54 120.8 . . ?
C54 C55 H55 119.0 . . ?
C56 C55 C54 122.0(14) . . ?
C56 C55 H55 119.0 . . ?
C55 C56 H56 120.3 . . ?
C55 C56 C57 119.4(13) . . ?
C57 C56 H56 120.3 . . ?
C52 C57 K1 78.1(8) . . ?
C52 C57 C58 107.6(11) . . ?
C56 C57 K1 117.6(9) . . ?
C56 C57 C52 120.9(13) . . ?
C56 C57 C58 131.4(12) . . ?
C58 C57 K1 67.6(8) . . ?
C57 C58 K1 87.3(8) . . ?
C57 C58 C63 107.5(11) . . ?
C59 C58 K1 104.2(9) . . ?
C59 C58 C57 132.9(12) . . ?
C59 C58 C63 119.4(13) . . ?
C63 C58 K1 71.0(8) . . ?
C58 C59 H59 119.9 . . ?
C60 C59 C58 120.3(13) . . ?
C60 C59 H59 119.9 . . ?
C59 C60 H60 120.2 . . ?
C59 C60 C61 119.6(14) . . ?
C61 C60 H60 120.2 . . ?
C60 C61 H61 118.9 . . ?
C62 C61 C60 122.2(15) . . ?
C62 C61 H61 118.9 . . ?
K1 C62 H62 106.9 . . ?
C61 C62 K1 103.2(10) . . ?
C61 C62 H62 120.3 . . ?
C61 C62 C63 119.3(14) . . ?
C63 C62 K1 58.6(8) . . ?
C63 C62 H62 120.3 . . ?
C51 C63 K1 87.0(8) . . ?
C51 C63 C58 107.8(12) . . ?
C58 C63 K1 81.7(8) . . ?
C62 C63 K1 97.8(9) . . ?
C62 C63 C51 133.2(13) . . ?
C62 C63 C58 119.0(12) . . ?
O2 C64 H64A 110.8 . . ?
O2 C64 H64B 110.8 . . ?
O2 C64 C65 104.6(10) . . ?
H64A C64 H64B 108.9 . . ?
C65 C64 H64A 110.8 . . ?
C65 C64 H64B 110.8 . . ?
C64 C65 H65A 111.1 . . ?
C64 C65 H65B 111.1 . . ?
C64 C65 C66 103.1(11) . . ?
H65A C65 H65B 109.1 . . ?
C66 C65 H65A 111.1 . . ?
C66 C65 H65B 111.1 . . ?
C65 C66 H66A 111.7 . . ?
C65 C66 H66B 111.7 . . ?
H66A C66 H66B 109.4 . . ?
C67 C66 C65 100.6(10) . . ?
C67 C66 H66A 111.7 . . ?
C67 C66 H66B 111.7 . . ?
O2 C67 C66 106.3(10) . . ?
O2 C67 H67A 110.5 . . ?
O2 C67 H67B 110.5 . . ?
C66 C67 H67A 110.5 . . ?
C66 C67 H67B 110.5 . . ?
H67A C67 H67B 108.7 . . ?
O3 C68 H68A 110.6 . . ?
O3 C68 H68B 110.6 . . ?
O3 C68 C69 105.5(10) . . ?
H68A C68 H68B 108.8 . . ?
C69 C68 H68A 110.6 . . ?
C69 C68 H68B 110.6 . . ?
C68 C69 H69A 110.5 . . ?
C68 C69 H69B 110.5 . . ?
C68 C69 H69C 110.1 . . ?
C68 C69 H69D 110.1 . . ?
C68 C69 C70 106.3(12) . . ?
C68 C69 C71 107.9(13) . . ?
H69A C69 H69B 108.7 . . ?
H69C C69 H69D 108.4 . . ?
C70 C69 H69A 110.5 . . ?
C70 C69 H69B 110.5 . . ?
C71 C69 H69C 110.1 . . ?
C71 C69 H69D 110.1 . . ?
C69 C70 H70A 111.2 . . ?
C69 C70 H70B 111.2 . . ?
C69 C70 C72 102.7(13) . . ?
H70A C70 H70B 109.1 . . ?
C72 C70 H70A 111.2 . . ?
C72 C70 H70B 111.2 . . ?
C69 C71 H71A 111.4 . . ?
C69 C71 H71B 111.4 . . ?
H71A C71 H71B 109.3 . . ?
C72 C71 C69 101.8(15) . . ?
C72 C71 H71A 111.4 . . ?
C72 C71 H71B 111.4 . . ?
O3 C72 C70 104.6(11) . . ?
O3 C72 C71 108.1(12) . . ?
O3 C72 H72A 110.8 . . ?
O3 C72 H72B 110.8 . . ?
O3 C72 H72C 110.1 . . ?
O3 C72 H72D 110.1 . . ?
C70 C72 H72A 110.8 . . ?
C70 C72 H72B 110.8 . . ?
C71 C72 H72C 110.1 . . ?
C71 C72 H72D 110.1 . . ?
H72A C72 H72B 108.9 . . ?
H72C C72 H72D 108.4 . . ?
O4 C73 H73A 109.1 . . ?
O4 C73 H73B 109.1 . . ?
O4 C73 C74 112.4(16) . . ?
H73A C73 H73B 107.9 . . ?
C74 C73 H73A 109.1 . . ?
C74 C73 H73B 109.1 . . ?
C73 C74 H74A 111.7 . . ?
C73 C74 H74B 111.7 . . ?
C73 C74 C75 100.5(16) . . ?
H74A C74 H74B 109.4 . . ?
C75 C74 H74A 111.7 . . ?
C75 C74 H74B 111.7 . . ?
C74 C75 H75A 111.1 . . ?
C74 C75 H75B 111.1 . . ?
H75A C75 H75B 109.1 . . ?
C76 C75 C74 103.1(14) . . ?
C76 C75 H75A 111.1 . . ?
C76 C75 H75B 111.1 . . ?
O4 C76 C75 106.7(15) . . ?
O4 C76 H76A 110.4 . . ?
O4 C76 H76B 110.4 . . ?
C75 C76 H76A 110.4 . . ?
C75 C76 H76B 110.4 . . ?
H76A C76 H76B 108.6 . . ?
O5 C77 H77A 109.8 . . ?
O5 C77 H77B 109.8 . . ?
O5 C77 C78 109.3(15) . . ?
H77A C77 H77B 108.3 . . ?
C78 C77 H77A 109.8 . . ?
C78 C77 H77B 109.8 . . ?
C77 C78 H78A 111.8 . . ?
C77 C78 H78B 111.8 . . ?
C77 C78 C79 100.0(15) . . ?
H78A C78 H78B 109.5 . . ?
C79 C78 H78A 111.8 . . ?
C79 C78 H78B 111.8 . . ?
C78 C79 H79A 110.9 . . ?
C78 C79 H79B 110.9 . . ?
C78 C79 C80 104.4(14) . . ?
H79A C79 H79B 108.9 . . ?
C80 C79 H79A 110.9 . . ?
C80 C79 H79B 110.9 . . ?
O5 C80 C79 106.2(14) . . ?
O5 C80 H80A 110.5 . . ?
O5 C80 H80B 110.5 . . ?
C79 C80 H80A 110.5 . . ?
C79 C80 H80B 110.5 . . ?
H80A C80 H80B 108.7 . . ?
O6 C81 H81A 111.1 . . ?
O6 C81 H81B 111.1 . . ?
O6 C81 C82 103.5(17) . . ?
H81A C81 H81B 109.0 . . ?
C82 C81 H81A 111.1 . . ?
C82 C81 H81B 111.1 . . ?
C81 C82 H82A 112.2 . . ?
C81 C82 H82B 112.2 . . ?
C81 C82 C83 98.0(16) . . ?
H82A C82 H82B 109.8 . . ?
C83 C82 H82A 112.2 . . ?
C83 C82 H82B 112.2 . . ?
C82 C83 H83A 111.4 . . ?
C82 C83 H83B 111.4 . . ?
H83A C83 H83B 109.2 . . ?
H83C C83 H83D 109.0 . . ?
C84 C83 C82 102.0(14) . . ?
C84 C83 H83A 111.4 . . ?
C84 C83 H83B 111.4 . . ?
C84 C83 H83C 111.0 . . ?
C84 C83 H83D 111.0 . . ?
C84 C83 C86 103.6(17) . . ?
C86 C83 H83C 111.0 . . ?
C86 C83 H83D 111.0 . . ?
O6 C84 C83 106.7(11) . . ?
O6 C84 H84A 110.4 . . ?
O6 C84 H84B 110.4 . . ?
C83 C84 H84A 110.4 . . ?
C83 C84 H84B 110.4 . . ?
H84A C84 H84B 108.6 . . ?
O6 C85 H85A 111.5 . . ?
O6 C85 H85B 111.5 . . ?
O6 C85 C86 101(2) . . ?
H85A C85 H85B 109.4 . . ?
C86 C85 H85A 111.5 . . ?
C86 C85 H85B 111.5 . . ?
C83 C86 H86A 111.1 . . ?
C83 C86 H86B 111.1 . . ?
C85 C86 C83 104(2) . . ?
C85 C86 H86A 111.1 . . ?
C85 C86 H86B 111.1 . . ?
H86A C86 H86B 109.0 . . ?
O7 C87 H87A 110.3 . . ?
O7 C87 H87B 110.3 . . ?
H87A C87 H87B 108.5 . . ?
C88 C87 O7 107(3) . . ?
C88 C87 H87A 110.3 . . ?
C88 C87 H87B 110.3 . . ?
C87 C88 H88A 109.4 . . ?
C87 C88 H88B 109.4 . . ?
C87 C88 C89 111(3) . . ?
H88A C88 H88B 108.0 . . ?
C89 C88 H88A 109.4 . . ?
C89 C88 H88B 109.4 . . ?
C88 C89 H89A 112.1 . . ?
C88 C89 H89B 112.1 . . ?
H89A C89 H89B 109.7 . . ?
C90 C89 C88 98(3) . . ?
C90 C89 H89A 112.1 . . ?
C90 C89 H89B 112.1 . . ?
O7 C90 H90A 110.0 . . ?
O7 C90 H90B 110.0 . . ?
C89 C90 O7 109(3) . . ?
C89 C90 H90A 110.0 . . ?
C89 C90 H90B 110.0 . . ?
H90A C90 H90B 108.4 . . ?
O8 C91 H91A 110.7 . . ?
O8 C91 H91B 110.7 . . ?
O8 C91 C92 105(3) . . ?
H91A C91 H91B 108.8 . . ?
C92 C91 H91A 110.7 . . ?
C92 C91 H91B 110.7 . . ?
C91 C92 H92A 111.0 . . ?
C91 C92 H92B 111.0 . . ?
C91 C92 C93 103.8(16) . . ?
H92A C92 H92B 109.0 . . ?
C93 C92 H92A 111.0 . . ?
C93 C92 H92B 111.0 . . ?
C92 C93 H93A 110.9 . . ?
C92 C93 H93B 110.9 . . ?
H93A C93 H93B 108.9 . . ?
C94 C93 C92 104.3(16) . . ?
C94 C93 H93A 110.9 . . ?
C94 C93 H93B 110.9 . . ?
O8 C94 C93 106(3) . . ?
O8 C94 H94A 110.6 . . ?
O8 C94 H94B 110.6 . . ?
C93 C94 H94A 110.6 . . ?
C93 C94 H94B 110.6 . . ?
H94A C94 H94B 108.7 . . ?
C98 O9 C95 107.3(18) . . ?
C98 O9 C105 111(2) . . ?
O9 C95 H95A 110.7 . . ?
O9 C95 H95B 110.7 . . ?
O9 C95 C96 105(2) . . ?
H95A C95 H95B 108.8 . . ?
C96 C95 H95A 110.7 . . ?
C96 C95 H95B 110.7 . . ?
C95 C96 H96A 112.4 . . ?
C95 C96 H96B 112.4 . . ?
C95 C96 C97 97(3) . . ?
H96A C96 H96B 110.0 . . ?
C97 C96 H96A 112.4 . . ?
C97 C96 H96B 112.4 . . ?
C96 C97 H97A 111.6 . . ?
C96 C97 H97B 111.6 . . ?
H97A C97 H97B 109.4 . . ?
C98 C97 C96 101(2) . . ?
C98 C97 H97A 111.6 . . ?
C98 C97 H97B 111.6 . . ?
O9 C98 C97 107.8(16) . . ?
O9 C98 H98A 110.1 . . ?
O9 C98 H98B 110.1 . . ?
O9 C98 H98C 110.5 . . ?
O9 C98 H98D 110.5 . . ?
O9 C98 C103 106(2) . . ?
C97 C98 H98A 110.1 . . ?
C97 C98 H98B 110.1 . . ?
H98A C98 H98B 108.5 . . ?
H98C C98 H98D 108.7 . . ?
C103 C98 H98C 110.5 . . ?
C103 C98 H98D 110.5 . . ?
C99 O10 C102 107(2) . . ?
O10 C99 H99A 110.7 . . ?
O10 C99 H99B 110.7 . . ?
O10 C99 C100 105(2) . . ?
H99A C99 H99B 108.8 . . ?
C100 C99 H99A 110.7 . . ?
C100 C99 H99B 110.7 . . ?
C99 C100 H10G 110.8 . . ?
C99 C100 H10H 110.8 . . ?
H10G C100 H10H 108.9 . . ?
C101 C100 C99 105(2) . . ?
C101 C100 H10G 110.8 . . ?
C101 C100 H10H 110.8 . . ?
C100 C101 H10I 111.4 . . ?
C100 C101 H10J 111.4 . . ?
C100 C101 C102 102(2) . . ?
H10I C101 H10J 109.2 . . ?
C102 C101 H10I 111.4 . . ?
C102 C101 H10J 111.4 . . ?
O10 C102 C101 110(2) . . ?
O10 C102 H10K 109.6 . . ?
O10 C102 H10L 109.6 . . ?
C101 C102 H10K 109.6 . . ?
C101 C102 H10L 109.6 . . ?
H10K C102 H10L 108.1 . . ?
C98 C103 H10A 111.7 . . ?
C98 C103 H10B 111.7 . . ?
H10A C103 H10B 109.4 . . ?
C104 C103 C98 101(3) . . ?
C104 C103 H10A 111.7 . . ?
C104 C103 H10B 111.7 . . ?
C103 C104 H10C 111.6 . . ?
C103 C104 H10D 111.6 . . ?
H10C C104 H10D 109.4 . . ?
C105 C104 C103 101(4) . . ?
C105 C104 H10C 111.6 . . ?
C105 C104 H10D 111.6 . . ?
O9 C105 C104 106(3) . . ?
O9 C105 H10E 110.6 . . ?
O9 C105 H10F 110.6 . . ?
C104 C105 H10E 110.6 . . ?
C104 C105 H10F 110.6 . . ?
H10E C105 H10F 108.7 . . ?
C109 O11 C106 112(3) . . ?
H10M C108 H10N 108.8 . . ?
C109 C108 H10M 110.7 . . ?
C109 C108 H10N 110.7 . . ?
C109 C108 C107 105.0(16) . . ?
C107 C108 H10M 110.7 . . ?
C107 C108 H10N 110.7 . . ?
O11 C106 H10O 110.6 . . ?
O11 C106 H10P 110.6 . . ?
O11 C106 C107 105.8(15) . . ?
H10O C106 H10P 108.7 . . ?
C107 C106 H10O 110.6 . . ?
C107 C106 H10P 110.6 . . ?
O11 C109 C108 105.3(18) . . ?
O11 C109 H10Q 110.7 . . ?
O11 C109 H10R 110.7 . . ?
C108 C109 H10Q 110.7 . . ?
C108 C109 H10R 110.7 . . ?
H10Q C109 H10R 108.8 . . ?
C108 C107 H10S 110.6 . . ?
C108 C107 H10T 110.6 . . ?
C106 C107 C108 105.8(14) . . ?
C106 C107 H10S 110.6 . . ?
C106 C107 H10T 110.6 . . ?
H10S C107 H10T 108.7 . . ?

loop_
_geom_bond_atom_site_label_1
_geom_bond_atom_site_label_2
_geom_bond_distance
_geom_bond_site_symmetry_2
_geom_bond_publ_flag
U1 O1 2.166(8) . ?
U1 O2 2.504(8) . ?
U1 O3 2.506(8) . ?
U1 N1 2.381(9) . ?
U1 N2 2.324(8) . ?
U1 N3 2.383(9) . ?
U1 C51 2.659(12) . ?
K1 O4 2.815(13) . ?
K1 O5 2.805(12) . ?
K1 O6 2.627(11) . ?
K1 O7 2.793(16) . ?
K1 O8 2.80(2) . ?
K1 C51 3.247(13) . ?
K1 C52 3.393(14) . ?
K1 C57 3.387(15) . ?
K1 C58 3.134(15) . ?
K1 C62 3.477(16) . ?
K1 C63 2.995(14) . ?
O1 C51 1.392(15) . ?
O2 C64 1.497(14) . ?
O2 C67 1.442(14) . ?
O3 C68 1.462(14) . ?
O3 C72 1.444(14) . ?
O4 C73 1.39(2) . ?
O4 C76 1.41(2) . ?
O5 C77 1.41(2) . ?
O5 C80 1.42(2) . ?
O6 C81 1.45(2) . ?
O6 C84 1.425(16) . ?
O6 C85 1.44(2) . ?
O7 C87 1.37(3) . ?
O7 C90 1.46(3) . ?
O8 C91 1.46(2) . ?
O8 C94 1.47(2) . ?
N1 C1 1.373(14) . ?
N1 C27 1.451(13) . ?
N2 C6 1.406(12) . ?
N2 C9 1.373(13) . ?
N3 C10 1.402(13) . ?
N3 C39 1.452(13) . ?
C1 C2 1.396(14) . ?
C1 C6 1.407(14) . ?
C2 H2 0.9500 . ?
C2 C3 1.415(16) . ?
C3 C4 1.386(16) . ?
C3 C14 1.529(16) . ?
C4 H4 0.9500 . ?
C4 C5 1.413(14) . ?
C5 C6 1.385(14) . ?
C5 C7 1.526(15) . ?
C7 C8 1.529(14) . ?
C7 C18 1.535(15) . ?
C7 C19 1.541(15) . ?
C8 C9 1.399(14) . ?
C8 C13 1.414(15) . ?
C9 C10 1.437(13) . ?
C10 C11 1.409(14) . ?
C11 H11 0.9500 . ?
C11 C12 1.401(16) . ?
C12 C13 1.386(16) . ?
C12 C20 1.526(16) . ?
C13 H13 0.9500 . ?
C14 C15 1.51(2) . ?
C14 C16 1.53(2) . ?
C14 C17 1.50(2) . ?
C15 H15A 0.9800 . ?
C15 H15B 0.9800 . ?
C15 H15C 0.9800 . ?
C16 H16A 0.9800 . ?
C16 H16B 0.9800 . ?
C16 H16C 0.9800 . ?
C17 H17A 0.9800 . ?
C17 H17B 0.9800 . ?
C17 H17C 0.9800 . ?
C18 H18A 0.9800 . ?
C18 H18B 0.9800 . ?
C18 H18C 0.9800 . ?
C19 H19A 0.9800 . ?
C19 H19B 0.9800 . ?
C19 H19C 0.9800 . ?
C20 C21 1.540(15) . ?
C20 C22 1.500(15) . ?
C20 C23 1.526(15) . ?
C20 C24 1.51(2) . ?
C20 C25 1.53(2) . ?
C20 C26 1.53(2) . ?
C21 H21A 0.9800 . ?
C21 H21B 0.9800 . ?
C21 H21C 0.9800 . ?
C22 H22A 0.9800 . ?
C22 H22B 0.9800 . ?
C22 H22C 0.9800 . ?
C23 H23A 0.9800 . ?
C23 H23B 0.9800 . ?
C23 H23C 0.9800 . ?
C24 H24A 0.9800 . ?
C24 H24B 0.9800 . ?
C24 H24C 0.9800 . ?
C25 H25A 0.9800 . ?
C25 H25B 0.9800 . ?
C25 H25C 0.9800 . ?
C26 H26A 0.9800 . ?
C26 H26B 0.9800 . ?
C26 H26C 0.9800 . ?
C27 C28 1.397(15) . ?
C27 C32 1.404(15) . ?
C28 C29 1.434(16) . ?
C28 C33 1.514(16) . ?
C29 H29 0.9500 . ?
C29 C30 1.365(17) . ?
C30 H30 0.9500 . ?
C30 C31 1.398(17) . ?
C31 H31 0.9500 . ?
C31 C32 1.390(16) . ?
C32 C36 1.529(16) . ?
C33 H33 1.0000 . ?
C33 C34 1.562(18) . ?
C33 C35 1.512(17) . ?
C34 H34A 0.9800 . ?
C34 H34B 0.9800 . ?
C34 H34C 0.9800 . ?
C35 H35A 0.9800 . ?
C35 H35B 0.9800 . ?
C35 H35C 0.9800 . ?
C36 H36 1.0000 . ?
C36 C37 1.54(2) . ?
C36 C38 1.515(18) . ?
C37 H37A 0.9800 . ?
C37 H37B 0.9800 . ?
C37 H37C 0.9800 . ?
C38 H38A 0.9800 . ?
C38 H38B 0.9800 . ?
C38 H38C 0.9800 . ?
C39 C40 1.419(16) . ?
C39 C44 1.411(16) . ?
C40 C41 1.405(15) . ?
C40 C45 1.492(16) . ?
C41 H41 0.9500 . ?
C41 C42 1.390(18) . ?
C42 H42 0.9500 . ?
C42 C43 1.373(18) . ?
C43 H43 0.9500 . ?
C43 C44 1.407(16) . ?
C44 C48 1.514(17) . ?
C45 H45 1.0000 . ?
C45 C46 1.540(18) . ?
C45 C47 1.532(18) . ?
C46 H46A 0.9800 . ?
C46 H46B 0.9800 . ?
C46 H46C 0.9800 . ?
C47 H47A 0.9800 . ?
C47 H47B 0.9800 . ?
C47 H47C 0.9800 . ?
C48 H48 1.0000 . ?
C48 C49 1.521(18) . ?
C48 C50 1.54(2) . ?
C49 H49A 0.9800 . ?
C49 H49B 0.9800 . ?
C49 H49C 0.9800 . ?
C50 H50A 0.9800 . ?
C50 H50B 0.9800 . ?
C50 H50C 0.9800 . ?
C51 C52 1.432(19) . ?
C51 C63 1.424(19) . ?
C52 C53 1.420(19) . ?
C52 C57 1.427(17) . ?
C53 H53 0.9500 . ?
C53 C54 1.39(2) . ?
C54 H54 0.9500 . ?
C54 C55 1.41(2) . ?
C55 H55 0.9500 . ?
C55 C56 1.38(2) . ?
C56 H56 0.9500 . ?
C56 C57 1.395(18) . ?
C57 C58 1.442(19) . ?
C58 C59 1.394(18) . ?
C58 C63 1.451(17) . ?
C59 H59 0.9500 . ?
C59 C60 1.38(2) . ?
C60 H60 0.9500 . ?
C60 C61 1.40(2) . ?
C61 H61 0.9500 . ?
C61 C62 1.37(2) . ?
C62 H62 0.9500 . ?
C62 C63 1.40(2) . ?
C64 H64A 0.9900 . ?
C64 H64B 0.9900 . ?
C64 C65 1.503(17) . ?
C65 H65A 0.9900 . ?
C65 H65B 0.9900 . ?
C65 C66 1.56(2) . ?
C66 H66A 0.9900 . ?
C66 H66B 0.9900 . ?
C66 C67 1.520(18) . ?
C67 H67A 0.9900 . ?
C67 H67B 0.9900 . ?
C68 H68A 0.9900 . ?
C68 H68B 0.9900 . ?
C68 C69 1.491(19) . ?
C69 H69A 0.9900 . ?
C69 H69B 0.9900 . ?
C69 H69C 0.9900 . ?
C69 H69D 0.9900 . ?
C69 C70 1.502(18) . ?
C69 C71 1.55(2) . ?
C70 H70A 0.9900 . ?
C70 H70B 0.9900 . ?
C70 C72 1.534(17) . ?
C71 H71A 0.9900 . ?
C71 H71B 0.9900 . ?
C71 C72 1.50(2) . ?
C72 H72A 0.9900 . ?
C72 H72B 0.9900 . ?
C72 H72C 0.9900 . ?
C72 H72D 0.9900 . ?
C73 H73A 0.9900 . ?
C73 H73B 0.9900 . ?
C73 C74 1.494(17) . ?
C74 H74A 0.9900 . ?
C74 H74B 0.9900 . ?
C74 C75 1.58(3) . ?
C75 H75A 0.9900 . ?
C75 H75B 0.9900 . ?
C75 C76 1.51(3) . ?
C76 H76A 0.9900 . ?
C76 H76B 0.9900 . ?
C77 H77A 0.9900 . ?
C77 H77B 0.9900 . ?
C77 C78 1.49(2) . ?
C78 H78A 0.9900 . ?
C78 H78B 0.9900 . ?
C78 C79 1.51(2) . ?
C79 H79A 0.9900 . ?
C79 H79B 0.9900 . ?
C79 C80 1.51(2) . ?
C80 H80A 0.9900 . ?
C80 H80B 0.9900 . ?
C81 H81A 0.9900 . ?
C81 H81B 0.9900 . ?
C81 C82 1.53(2) . ?
C82 H82A 0.9900 . ?
C82 H82B 0.9900 . ?
C82 C83 1.528(19) . ?
C83 H83A 0.9900 . ?
C83 H83B 0.9900 . ?
C83 H83C 0.9900 . ?
C83 H83D 0.9900 . ?
C83 C84 1.51(2) . ?
C83 C86 1.54(2) . ?
C84 H84A 0.9900 . ?
C84 H84B 0.9900 . ?
C85 H85A 0.9900 . ?
C85 H85B 0.9900 . ?
C85 C86 1.53(2) . ?
C86 H86A 0.9900 . ?
C86 H86B 0.9900 . ?
C87 H87A 0.9900 . ?
C87 H87B 0.9900 . ?
C87 C88 1.26(4) . ?
C88 H88A 0.9900 . ?
C88 H88B 0.9900 . ?
C88 C89 1.56(5) . ?
C89 H89A 0.9900 . ?
C89 H89B 0.9900 . ?
C89 C90 1.41(4) . ?
C90 H90A 0.9900 . ?
C90 H90B 0.9900 . ?
C91 H91A 0.9900 . ?
C91 H91B 0.9900 . ?
C91 C92 1.56(2) . ?
C92 H92A 0.9900 . ?
C92 H92B 0.9900 . ?
C92 C93 1.57(2) . ?
C93 H93A 0.9900 . ?
C93 H93B 0.9900 . ?
C93 C94 1.56(2) . ?
C94 H94A 0.9900 . ?
C94 H94B 0.9900 . ?
O9 C95 1.413(19) . ?
O9 C98 1.396(17) . ?
O9 C105 1.40(2) . ?
C95 H95A 0.9900 . ?
C95 H95B 0.9900 . ?
C95 C96 1.52(2) . ?
C96 H96A 0.9900 . ?
C96 H96B 0.9900 . ?
C96 C97 1.53(2) . ?
C97 H97A 0.9900 . ?
C97 H97B 0.9900 . ?
C97 C98 1.51(2) . ?
C98 H98A 0.9900 . ?
C98 H98B 0.9900 . ?
C98 H98C 0.9900 . ?
C98 H98D 0.9900 . ?
C98 C103 1.53(2) . ?
O10 C99 1.38(3) . ?
O10 C102 1.41(3) . ?
C99 H99A 0.9900 . ?
C99 H99B 0.9900 . ?
C99 C100 1.54(4) . ?
C100 H10G 0.9900 . ?
C100 H10H 0.9900 . ?
C100 C101 1.44(3) . ?
C101 H10I 0.9900 . ?
C101 H10J 0.9900 . ?
C101 C102 1.51(4) . ?
C102 H10K 0.9900 . ?
C102 H10L 0.9900 . ?
C103 H10A 0.9900 . ?
C103 H10B 0.9900 . ?
C103 C104 1.53(2) . ?
C104 H10C 0.9900 . ?
C104 H10D 0.9900 . ?
C104 C105 1.52(2) . ?
C105 H10E 0.9900 . ?
C105 H10F 0.9900 . ?
O11 C106 1.45(2) . ?
O11 C109 1.44(2) . ?
C108 H10M 0.9900 . ?
C108 H10N 0.9900 . ?
C108 C109 1.56(2) . ?
C108 C107 1.56(2) . ?
C106 H10O 0.9900 . ?
C106 H10P 0.9900 . ?
C106 C107 1.56(2) . ?
C109 H10Q 0.9900 . ?
C109 H10R 0.9900 . ?
C107 H10S 0.9900 . ?
C107 H10T 0.9900 . ?

loop_
_geom_torsion_atom_site_label_1
_geom_torsion_atom_site_label_2
_geom_torsion_atom_site_label_3
_geom_torsion_atom_site_label_4
_geom_torsion
_geom_torsion_site_symmetry_1
_geom_torsion_site_symmetry_2
_geom_torsion_site_symmetry_3
_geom_torsion_site_symmetry_4
_geom_torsion_publ_flag
U1 O1 C51 K1 169.5(4) . . . . ?
U1 O1 C51 C52 -100.5(12) . . . . ?
U1 O1 C51 C63 99.3(13) . . . . ?
U1 O2 C64 C65 171.2(8) . . . . ?
U1 O2 C67 C66 162.8(8) . . . . ?
U1 O3 C68 C69 176.9(8) . . . . ?
U1 O3 C72 C70 -158.0(10) . . . . ?
U1 O3 C72 C71 167.2(15) . . . . ?
U1 N1 C1 C2 172.1(8) . . . . ?
U1 N1 C1 C6 -8.5(12) . . . . ?
U1 N1 C27 C28 -86.0(12) . . . . ?
U1 N1 C27 C32 98.0(11) . . . . ?
U1 N2 C6 C1 7.7(12) . . . . ?
U1 N2 C6 C5 -173.2(8) . . . . ?
U1 N2 C9 C8 170.4(8) . . . . ?
U1 N2 C9 C10 -4.0(12) . . . . ?
U1 N3 C10 C9 4.3(12) . . . . ?
U1 N3 C10 C11 -174.4(8) . . . . ?
U1 N3 C39 C40 90.7(11) . . . . ?
U1 N3 C39 C44 -92.2(11) . . . . ?
U1 C51 C52 K1 -163.2(8) . . . . ?
U1 C51 C52 C53 -52.6(19) . . . . ?
U1 C51 C52 C57 127.3(10) . . . . ?
U1 C51 C63 K1 152.1(6) . . . . ?
U1 C51 C63 C58 -127.6(10) . . . . ?
U1 C51 C63 C62 54(2) . . . . ?
K1 O4 C73 C74 168.2(14) . . . . ?
K1 O4 C76 C75 -178.6(13) . . . . ?
K1 O5 C77 C78 -165.9(12) . . . . ?
K1 O5 C80 C79 -171.3(11) . . . . ?
K1 O6 C81 C82 -172.4(16) . . . . ?
K1 O6 C84 C83 -156.5(10) . . . . ?
K1 O6 C85 C86 146(2) . . . . ?
K1 O7 C87 C88 -105(3) . . . . ?
K1 O7 C90 C89 121(3) . . . . ?
K1 O8 C91 C92 119(4) . . . . ?
K1 O8 C94 C93 -122(4) . . . . ?
K1 C51 C52 C53 110.6(16) . . . . ?
K1 C51 C52 C57 -69.6(10) . . . . ?
K1 C51 C63 C58 80.3(10) . . . . ?
K1 C51 C63 C62 -97.9(17) . . . . ?
K1 C52 C53 C54 -90.5(14) . . . . ?
K1 C52 C57 C56 115.2(13) . . . . ?
K1 C52 C57 C58 -61.6(10) . . . . ?
K1 C57 C58 C59 106.9(17) . . . . ?
K1 C57 C58 C63 -69.1(9) . . . . ?
K1 C58 C59 C60 -78.2(15) . . . . ?
K1 C58 C63 C51 -84.1(10) . . . . ?
K1 C58 C63 C62 94.4(13) . . . . ?
K1 C62 C63 C51 93.2(17) . . . . ?
K1 C62 C63 C58 -84.8(12) . . . . ?
O1 C51 C52 K1 -100.0(12) . . . . ?
O1 C51 C52 C53 11(2) . . . . ?
O1 C51 C52 C57 -169.5(12) . . . . ?
O1 C51 C63 K1 88.4(12) . . . . ?
O1 C51 C63 C58 168.7(12) . . . . ?
O1 C51 C63 C62 -10(2) . . . . ?
O2 C64 C65 C66 31.0(13) . . . . ?
O3 C68 C69 C70 -20.1(16) . . . . ?
O3 C68 C69 C71 15(2) . . . . ?
O4 C73 C74 C75 12(2) . . . . ?
O5 C77 C78 C79 -31(2) . . . . ?
O6 C81 C82 C83 -44(3) . . . . ?
O6 C85 C86 C83 37(4) . . . . ?
O7 C87 C88 C89 -28(4) . . . . ?
O8 C91 C92 C93 26(6) . . . . ?
N1 C1 C2 C3 178.7(11) . . . . ?
N1 C1 C6 N2 0.7(14) . . . . ?
N1 C1 C6 C5 -178.4(10) . . . . ?
N1 C27 C28 C29 -176.6(10) . . . . ?
N1 C27 C28 C33 3.4(17) . . . . ?
N1 C27 C32 C31 175.6(10) . . . . ?
N1 C27 C32 C36 -2.8(17) . . . . ?
N2 C9 C10 N3 -0.4(14) . . . . ?
N2 C9 C10 C11 178.5(10) . . . . ?
N3 C10 C11 C12 176.1(11) . . . . ?
N3 C39 C40 C41 175.8(10) . . . . ?
N3 C39 C40 C45 -3.1(16) . . . . ?
N3 C39 C44 C43 -175.8(11) . . . . ?
N3 C39 C44 C48 1.6(17) . . . . ?
C1 N1 C27 C28 87.2(12) . . . . ?
C1 N1 C27 C32 -88.9(12) . . . . ?
C1 C2 C3 C4 0.9(17) . . . . ?
C1 C2 C3 C14 178.9(11) . . . . ?
C2 C1 C6 N2 -179.8(9) . . . . ?
C2 C1 C6 C5 1.1(16) . . . . ?
C2 C3 C4 C5 -1.5(17) . . . . ?
C2 C3 C14 C15 -48.2(18) . . . . ?
C2 C3 C14 C16 69.5(16) . . . . ?
C2 C3 C14 C17 -170.4(15) . . . . ?
C3 C4 C5 C6 1.9(16) . . . . ?
C3 C4 C5 C7 179.3(10) . . . . ?
C4 C3 C14 C15 129.6(15) . . . . ?
C4 C3 C14 C16 -112.6(15) . . . . ?
C4 C3 C14 C17 7(2) . . . . ?
C4 C5 C6 N2 179.3(10) . . . . ?
C4 C5 C6 C1 -1.7(16) . . . . ?
C4 C5 C7 C8 -176.6(9) . . . . ?
C4 C5 C7 C18 -55.6(13) . . . . ?
C4 C5 C7 C19 63.8(13) . . . . ?
C5 C7 C8 C9 -3.1(14) . . . . ?
C5 C7 C8 C13 177.2(10) . . . . ?
C6 N2 C9 C8 -0.3(15) . . . . ?
C6 N2 C9 C10 -174.7(9) . . . . ?
C6 C1 C2 C3 -0.7(17) . . . . ?
C6 C5 C7 C8 0.7(14) . . . . ?
C6 C5 C7 C18 121.7(11) . . . . ?
C6 C5 C7 C19 -118.9(11) . . . . ?
C7 C5 C6 N2 2.0(16) . . . . ?
C7 C5 C6 C1 -179.0(10) . . . . ?
C7 C8 C9 N2 3.1(17) . . . . ?
C7 C8 C9 C10 177.3(10) . . . . ?
C7 C8 C13 C12 -179.0(11) . . . . ?
C8 C9 C10 N3 -175.2(9) . . . . ?
C8 C9 C10 C11 3.7(16) . . . . ?
C9 N2 C6 C1 178.6(9) . . . . ?
C9 N2 C6 C5 -2.4(15) . . . . ?
C9 C8 C13 C12 1.3(18) . . . . ?
C9 C10 C11 C12 -2.6(17) . . . . ?
C10 N3 C39 C40 -81.2(12) . . . . ?
C10 N3 C39 C44 95.9(12) . . . . ?
C10 C11 C12 C13 0.8(17) . . . . ?
C10 C11 C12 C20 -178.2(11) . . . . ?
C11 C12 C13 C8 -0.2(18) . . . . ?
C11 C12 C20 C21 126.4(13) . . . . ?
C11 C12 C20 C22 5.7(17) . . . . ?
C11 C12 C20 C23 -117.4(13) . . . . ?
C11 C12 C20 C24 -174(3) . . . . ?
C11 C12 C20 C25 63(3) . . . . ?
C11 C12 C20 C26 -53(3) . . . . ?
C13 C8 C9 N2 -177.2(10) . . . . ?
C13 C8 C9 C10 -3.0(16) . . . . ?
C13 C12 C20 C21 -52.6(15) . . . . ?
C13 C12 C20 C22 -173.3(13) . . . . ?
C13 C12 C20 C23 63.6(15) . . . . ?
C13 C12 C20 C24 7(3) . . . . ?
C13 C12 C20 C25 -116(2) . . . . ?
C13 C12 C20 C26 128(2) . . . . ?
C14 C3 C4 C5 -179.5(11) . . . . ?
C18 C7 C8 C9 -124.7(11) . . . . ?
C18 C7 C8 C13 55.6(14) . . . . ?
C19 C7 C8 C9 116.8(11) . . . . ?
C19 C7 C8 C13 -62.9(13) . . . . ?
C20 C12 C13 C8 178.9(11) . . . . ?
C27 N1 C1 C2 -1.7(15) . . . . ?
C27 N1 C1 C6 177.7(9) . . . . ?
C27 C28 C29 C30 1.5(18) . . . . ?
C27 C28 C33 C34 -108.7(13) . . . . ?
C27 C28 C33 C35 129.7(12) . . . . ?
C27 C32 C36 C37 97.1(14) . . . . ?
C27 C32 C36 C38 -139.7(12) . . . . ?
C28 C27 C32 C31 -0.4(17) . . . . ?
C28 C27 C32 C36 -178.8(11) . . . . ?
C28 C29 C30 C31 -1(2) . . . . ?
C29 C28 C33 C34 71.3(14) . . . . ?
C29 C28 C33 C35 -50.3(15) . . . . ?
C29 C30 C31 C32 0(2) . . . . ?
C30 C31 C32 C27 0.5(19) . . . . ?
C30 C31 C32 C36 179.0(12) . . . . ?
C31 C32 C36 C37 -81.4(15) . . . . ?
C31 C32 C36 C38 41.9(17) . . . . ?
C32 C27 C28 C29 -0.6(16) . . . . ?
C32 C27 C28 C33 179.4(11) . . . . ?
C33 C28 C29 C30 -178.5(12) . . . . ?
C39 N3 C10 C9 177.0(9) . . . . ?
C39 N3 C10 C11 -1.8(15) . . . . ?
C39 C40 C41 C42 -0.3(18) . . . . ?
C39 C40 C45 C46 -130.1(12) . . . . ?
C39 C40 C45 C47 106.7(13) . . . . ?
C39 C44 C48 C49 139.0(12) . . . . ?
C39 C44 C48 C50 -96.4(14) . . . . ?
C40 C39 C44 C43 1.3(17) . . . . ?
C40 C39 C44 C48 178.7(11) . . . . ?
C40 C41 C42 C43 2(2) . . . . ?
C41 C40 C45 C46 51.0(15) . . . . ?
C41 C40 C45 C47 -72.3(14) . . . . ?
C41 C42 C43 C44 -2(2) . . . . ?
C42 C43 C44 C39 0(2) . . . . ?
C42 C43 C44 C48 -177.2(13) . . . . ?
C43 C44 C48 C49 -43.6(17) . . . . ?
C43 C44 C48 C50 81.0(15) . . . . ?
C44 C39 C40 C41 -1.3(16) . . . . ?
C44 C39 C40 C45 179.8(11) . . . . ?
C45 C40 C41 C42 178.6(12) . . . . ?
C51 C52 C53 C54 179.0(14) . . . . ?
C51 C52 C57 K1 65.8(9) . . . . ?
C51 C52 C57 C56 -179.1(13) . . . . ?
C51 C52 C57 C58 4.2(15) . . . . ?
C52 C51 C63 K1 -74.3(10) . . . . ?
C52 C51 C63 C58 6.0(15) . . . . ?
C52 C51 C63 C62 -172.2(16) . . . . ?
C52 C53 C54 C55 0(2) . . . . ?
C52 C57 C58 K1 68.6(10) . . . . ?
C52 C57 C58 C59 175.5(15) . . . . ?
C52 C57 C58 C63 -0.5(16) . . . . ?
C53 C52 C57 K1 -114.4(12) . . . . ?
C53 C52 C57 C56 1(2) . . . . ?
C53 C52 C57 C58 -175.9(12) . . . . ?
C53 C54 C55 C56 0(2) . . . . ?
C54 C55 C56 C57 0(2) . . . . ?
C55 C56 C57 K1 92.1(14) . . . . ?
C55 C56 C57 C52 0(2) . . . . ?
C55 C56 C57 C58 175.5(15) . . . . ?
C56 C57 C58 K1 -107.6(15) . . . . ?
C56 C57 C58 C59 -1(3) . . . . ?
C56 C57 C58 C63 -176.8(14) . . . . ?
C57 C52 C53 C54 -1(2) . . . . ?
C57 C58 C59 C60 -177.9(16) . . . . ?
C57 C58 C63 K1 80.7(10) . . . . ?
C57 C58 C63 C51 -3.4(16) . . . . ?
C57 C58 C63 C62 175.1(13) . . . . ?
C58 C59 C60 C61 4(2) . . . . ?
C59 C58 C63 K1 -95.9(13) . . . . ?
C59 C58 C63 C51 180.0(13) . . . . ?
C59 C58 C63 C62 -2(2) . . . . ?
C59 C60 C61 C62 -3(3) . . . . ?
C60 C61 C62 K1 60.2(18) . . . . ?
C60 C61 C62 C63 -1(3) . . . . ?
C61 C62 C63 K1 87.9(15) . . . . ?
C61 C62 C63 C51 -178.9(15) . . . . ?
C61 C62 C63 C58 3(2) . . . . ?
C63 C51 C52 K1 63.2(9) . . . . ?
C63 C51 C52 C53 173.8(15) . . . . ?
C63 C51 C52 C57 -6.3(15) . . . . ?
C63 C58 C59 C60 -2(2) . . . . ?
C64 O2 C67 C66 -15.7(13) . . . . ?
C64 C65 C66 C67 -39.5(13) . . . . ?
C65 C66 C67 O2 33.8(13) . . . . ?
C67 O2 C64 C65 -10.2(13) . . . . ?
C68 O3 C72 C70 18.8(14) . . . . ?
C68 O3 C72 C71 -16.0(19) . . . . ?
C68 C69 C70 C72 30.9(18) . . . . ?
C68 C69 C71 C72 -23(2) . . . . ?
C69 C70 C72 O3 -30.1(17) . . . . ?
C69 C71 C72 O3 24(2) . . . . ?
C72 O3 C68 C69 0.4(14) . . . . ?
C73 O4 C76 C75 -23(2) . . . . ?
C73 C74 C75 C76 -24(2) . . . . ?
C74 C75 C76 O4 30(2) . . . . ?
C76 O4 C73 C74 6(2) . . . . ?
C77 O5 C80 C79 4.5(19) . . . . ?
C77 C78 C79 C80 32.6(18) . . . . ?
C78 C79 C80 O5 -24.1(18) . . . . ?
C80 O5 C77 C78 18(2) . . . . ?
C81 O6 C84 C83 -0.7(19) . . . . ?
C81 C82 C83 C84 43(2) . . . . ?
C82 C83 C84 O6 -27.6(19) . . . . ?
C84 O6 C81 C82 29(3) . . . . ?
C84 O6 C85 C86 -44(3) . . . . ?
C84 C83 C86 C85 -17(4) . . . . ?
C85 O6 C84 C83 35(2) . . . . ?
C86 C83 C84 O6 -10(3) . . . . ?
C87 O7 C90 C89 -24(4) . . . . ?
C87 C88 C89 C90 12(4) . . . . ?
C88 C89 C90 O7 8(4) . . . . ?
C90 O7 C87 C88 32(4) . . . . ?
C91 O8 C94 C93 38(6) . . . . ?
C91 C92 C93 C94 -3(7) . . . . ?
C92 C93 C94 O8 -21(7) . . . . ?
C94 O8 C91 C92 -40(6) . . . . ?
O9 C95 C96 C97 45(5) . . . . ?
O9 C98 C103 C104 -30(5) . . . . ?
C95 O9 C98 C97 1(3) . . . . ?
C95 C96 C97 C98 -42(5) . . . . ?
C96 C97 C98 O9 27(4) . . . . ?
C98 O9 C95 C96 -30(4) . . . . ?
C98 O9 C105 C104 16(6) . . . . ?
C98 C103 C104 C105 38(7) . . . . ?
O10 C99 C100 C101 35(3) . . . . ?
C99 O10 C102 C101 12(4) . . . . ?
C99 C100 C101 C102 -25(4) . . . . ?
C100 C101 C102 O10 10(4) . . . . ?
C102 O10 C99 C100 -28(3) . . . . ?
C103 C104 C105 O9 -34(7) . . . . ?
C105 O9 C98 C103 10(3) . . . . ?
O11 C106 C107 C108 8(11) . . . . ?
C106 O11 C109 C108 27(10) . . . . ?
C109 O11 C106 C107 -23(11) . . . . ?
C109 C108 C107 C106 7(10) . . . . ?
C107 C108 C109 O11 -20(9) . . . . ?

loop_
_twin_individual_id
_twin_individual_mass_fraction_refined
_oxdiff_twin_reflns_isolated
_oxdiff_twin_reflns_overlapped
_twin_individual_twin_lattice_type
_twin_individual_twin_matrix_11
_twin_individual_twin_matrix_12
_twin_individual_twin_matrix_13
_twin_individual_twin_matrix_21
_twin_individual_twin_matrix_22
_twin_individual_twin_matrix_23
_twin_individual_twin_matrix_31
_twin_individual_twin_matrix_32
_twin_individual_twin_matrix_33
1 0.9669(10) 16608 30871 ref 1.0000 0.0000 0.0000 0.0000 1.0000 0.0000 0.0000 0.0000 1.0000
2 0.0331(10) 0 30871 nmt -1.0002 0.0024 0.0010 -0.0029 -1.0041 0.0031 -1.1097 0.3510 1.0057

loop_
_exptl_oxdiff_crystal_face_indexfrac_h
_exptl_oxdiff_crystal_face_indexfrac_k
_exptl_oxdiff_crystal_face_indexfrac_l
_exptl_oxdiff_crystal_face_x
_exptl_oxdiff_crystal_face_y
_exptl_oxdiff_crystal_face_z
2.0000 0.9999 -0.0005 0.2390 -0.0123 -0.0018
-1.0000 0.0001 -1.9998 -0.0817 -0.0048 0.1307
1.0000 -0.0001 1.9998 0.0817 0.0048 -0.1307
1.9999 0.9999 -2.0005 0.2732 0.0333 0.1122
1.0000 -0.0001 -0.0002 0.1159 0.0505 -0.0166
1.9999 -0.0002 0.9995 0.2147 0.0781 -0.0903
-1.9999 0.0002 -0.9995 -0.2147 -0.0781 0.0903
1.9998 -1.0002 0.9996 0.2074 0.1914 -0.1218
1.9999 -1.0002 1.9996 0.1903 0.1686 -0.1788
5.0934 -1.5125 -8.1032 0.7178 0.6133 0.3294
3.7927 -2.5546 14.5652 0.1721 0.1483 -0.9739
-2.2382 -0.0523 13.9003 -0.4974 -0.4243 -0.7567
-6.1614 2.2580 3.6253 -0.7597 -0.6495 -0.0329
-1.9999 1.0002 -1.9996 -0.1903 -0.1686 0.1788
0.9998 -1.0002 -0.0002 0.1086 0.1638 -0.0481
0.9998 -1.0002 -1.0002 0.1257 0.1866 0.0089
0.9997 -1.0002 -2.0003 0.1428 0.2094 0.0659
0.9999 -1.0001 1.9998 0.0745 0.1181 -0.1621
0.0000 0.0000 1.0000 -0.0171 -0.0228 -0.0570
-0.9997 1.0002 2.0003 -0.1428 -0.2094 -0.0659
2.5271 -3.2479 -11.0041 0.4575 0.7466 0.4829
0.3687 -1.0166 -15.1659 0.2947 0.4799 0.8263
0.9996 -2.0003 -1.0002 0.1185 0.2999 -0.0226
0.9997 -2.0002 0.9998 0.0843 0.2542 -0.1366
0.9998 -2.0002 1.9998 0.0672 0.2314 -0.1936
-1.2429 4.6545 10.9213 -0.2972 -0.8393 -0.4553
0.9228 -4.1941 -11.9966 0.2818 0.7955 0.5364
-1.3659 -0.2378 -16.1819 0.1166 0.3274 0.9377
-2.8452 3.1059 -14.7464 -0.0552 -0.1589 0.9858
-0.0003 -2.0002 -1.0000 0.0026 0.2494 -0.0060
-0.0002 -1.0001 -1.0000 0.0099 0.1361 0.0255
-1.3222 -5.3507 -12.4887 0.0217 0.8245 0.5655
1.1697 -7.9866 3.2469 0.0224 0.8897 -0.4560
2.0978 -5.9642 10.9501 0.0129 0.5316 -0.8469
1.2429 5.5836 12.0793 -0.0222 -0.8455 -0.5335
0.0002 1.0001 1.0000 -0.0099 -0.1361 -0.0255
-1.5326 -8.0591 7.4306 -0.3628 0.6660 -0.6517
-1.0003 -2.0001 -0.9998 -0.1132 0.1989 0.0107
-3.0301 -9.0200 1.9164 -0.4490 0.8252 -0.3427
-4.6352 -4.8119 -13.6729 -0.3381 0.6233 0.7051
1.0003 2.0001 0.9998 0.1132 -0.1989 -0.0107
4.7734 6.1791 11.8191 0.3957 -0.7289 -0.5587
-1.0000 -1.0000 1.0003 -0.1402 0.0400 -0.0718
-7.6445 -6.4088 0.3760 -0.9385 0.3317 -0.0958
-7.3885 -3.0533 -11.7139 -0.6780 0.2404 0.6947
2.0001 0.9999 1.9996 0.2048 -0.0580 -0.1158
7.7671 6.3446 0.2603 0.9414 -0.3327 0.0555
-7.1222 1.7739 -0.1412 -0.8101 -0.5571 0.1825
-0.9998 1.0002 0.0002 -0.1086 -0.1638 0.0481
0.0001 1.0001 -0.0000 0.0072 -0.1133 0.0315
8.5055 4.6607 5.3869 0.9272 -0.2217 -0.3020
8.5709 2.8076 1.5835 0.9864 0.0783 -0.1447
7.6971 1.5366 -3.0176 0.9546 0.2832 0.0922
-8.0679 -2.3413 1.7852 -0.9823 -0.1826 -0.0411
-7.6708 -0.4095 1.8597 -0.9236 -0.3831 0.0089
